data_7109610
loop_
_publ_author_name
'George F. S. Whitehead'
'Bryony Cross'
'Laura Carthy'
'Victoria A. Milway'
'Harapriya Rath'
'Antonio Fernandez'
'Sarah L. Heath'
'Christopher A. Muryn'
'Robin G. Pritchard'
'Simon J. Teat'
'Grigore A. Timco'
'Richard E. P. Winpenny'

_publ_section_title
;
 Rings and threads as linkers in metal-organic frameworks and
 poly-rotaxanes
;
_journal_name_full Chem.Commun.
_journal_page_first 7195
_journal_paper_doi 10.1039/c3cc42300j
_journal_volume 49
_journal_year 2013
_chemical_compound_source 'synthesis as described'
_chemical_formula_moiety 'C205 H340 Cr14 Cu2 F16 N10 Ni2 O78'
_chemical_formula_sum 'C205 H340 Cr14 Cu2 F16 N10 Ni2 O78'
_chemical_formula_weight 5469.37
_space_group_IT_number 14
_symmetry_cell_setting monoclinic
_symmetry_Int_Tables_number 14
_symmetry_space_group_name_Hall '-P 2yn'
_symmetry_space_group_name_H-M 'P 1 21/n 1'
_atom_sites_solution_hydrogens geom
_atom_sites_solution_primary direct
_atom_sites_solution_secondary difmap
_audit_conform_dict_location ftp://ftp.iucr.org/pub/cif_core.dic
_audit_conform_dict_name cif_core.dic
_audit_conform_dict_version 2.4
_audit_creation_date 2010-08-01
_audit_creation_method 'WinGX routine CIF_UPDATE'
_audit_update_record
;
2012-07-27 
;
_cell_angle_alpha 90
_cell_angle_beta 90.834(3)
_cell_angle_gamma 90
_cell_formula_units_Z 2
_cell_length_a 16.9352(6)
_cell_length_b 29.4007(11)
_cell_length_c 29.4140(13)
_cell_measurement_reflns_used 0
_cell_measurement_temperature 90(2)
_cell_measurement_theta_max 40
_cell_measurement_theta_min 2
_cell_measurement_wavelength 0.71073
_cell_volume 14643.9(10)
_computing_molecular_graphics 'Ortep-3 for Windows (Farrugia, 1997)'
_computing_publication_material 'WinGX publication routines (Farrugia, 1999)'
_computing_structure_refinement 'SHELXL-97 (Sheldrick, 2008)'
_diffrn_ambient_temperature 90(2)
_diffrn_measured_fraction_theta_full 0.994
_diffrn_measured_fraction_theta_max 0.994
_diffrn_measurement_device_type 'Bruker APEX II CCD diffractometer'
_diffrn_measurement_method '\w rotation with narrow frames'
_diffrn_radiation_monochromator 'silicon 111'
_diffrn_radiation_probe x-ray
_diffrn_radiation_source 'Advanced Light Source station 11.3.1'
_diffrn_radiation_type synchrotron
_diffrn_radiation_wavelength 0.7749
_diffrn_reflns_av_R_equivalents 0.0703
_diffrn_reflns_av_unetI/netI 0.0402
_diffrn_reflns_limit_h_max 14
_diffrn_reflns_limit_h_min -14
_diffrn_reflns_limit_k_max 25
_diffrn_reflns_limit_k_min -25
_diffrn_reflns_limit_l_max 25
_diffrn_reflns_limit_l_min -25
_diffrn_reflns_number 61536
_diffrn_reflns_theta_full 20
_diffrn_reflns_theta_max 20
_diffrn_reflns_theta_min 3.2
_diffrn_standards_number 0
_exptl_absorpt_coefficient_mu 0.843
_exptl_absorpt_correction_type none
_exptl_crystal_colour green
_exptl_crystal_density_diffrn 1.24
_exptl_crystal_density_method 'not measured'
_exptl_crystal_description plate
_exptl_crystal_F_000 5716
_exptl_crystal_size_max 0.27
_exptl_crystal_size_mid 0.18
_exptl_crystal_size_min 0.05
_refine_diff_density_max 0.954
_refine_diff_density_min -0.488
_refine_diff_density_rms 0.097
_refine_ls_extinction_method none
_refine_ls_goodness_of_fit_ref 1.107
_refine_ls_hydrogen_treatment constr
_refine_ls_matrix_type full
_refine_ls_number_parameters 1506
_refine_ls_number_reflns 10465
_refine_ls_number_restraints 1927
_refine_ls_restrained_S_all 1.149
_refine_ls_R_factor_all 0.1231
_refine_ls_R_factor_gt 0.1063
_refine_ls_shift/su_max 0.006
_refine_ls_shift/su_mean 0
_refine_ls_structure_factor_coef Fsqd
_refine_ls_weighting_details 'calc w=1/[\s^2^(Fo^2^)+(0.0843P)^2^+161.9089P] where P=(Fo^2^+2Fc^2^)/3'
_refine_ls_weighting_scheme calc
_refine_ls_wR_factor_gt 0.2425
_refine_ls_wR_factor_ref 0.2526
_reflns_number_gt 8195
_reflns_number_total 10465
_reflns_threshold_expression >2\s(I)
_cod_data_source_file c3cc42300j.txt
_cod_data_source_block robin
_cod_original_sg_symbol_H-M 'P 21/n'
_cod_database_code 7109610

loop_
_symmetry_equiv_pos_as_xyz
'x, y, z'
'-x+1/2, y+1/2, -z+1/2'
'-x, -y, -z'
'x-1/2, -y-1/2, z-1/2'

loop_
_atom_site_label
_atom_site_type_symbol
_atom_site_fract_x
_atom_site_fract_y
_atom_site_fract_z
_atom_site_U_iso_or_equiv
_atom_site_adp_type
_atom_site_occupancy
_atom_site_symmetry_multiplicity
_atom_site_calc_flag
_atom_site_refinement_flags
C1 C 0.2554(13) 0.2027(9) 0.5261(8) 0.215(8) Uani 1 1 d U
H1A H 0.2948 0.2089 0.5496 0.258 Uiso 1 1 calc R
H1B H 0.2576 0.1707 0.5181 0.258 Uiso 1 1 calc R
C2 C 0.1667(13) 0.2167(8) 0.5434(8) 0.216(8) Uani 1 1 d U
H2A H 0.1277 0.1961 0.5304 0.259 Uiso 1 1 calc R
H2B H 0.1645 0.2146 0.5763 0.259 Uiso 1 1 calc R
C3 C 0.1518(15) 0.2587(9) 0.5302(8) 0.234(9) Uani 1 1 d U
H3A H 0.1601 0.2797 0.5552 0.281 Uiso 1 1 calc R
H3B H 0.0975 0.2614 0.5196 0.281 Uiso 1 1 calc R
C4 C 0.2100(11) 0.2694(7) 0.4906(7) 0.178(7) Uani 1 1 d U
H4A H 0.1811 0.2726 0.4621 0.214 Uiso 1 1 calc R
H4B H 0.238 0.2976 0.4967 0.214 Uiso 1 1 calc R
C5 C 0.4450(7) 0.2778(5) 0.5100(4) 0.099(4) Uani 1 1 d U
H5 H 0.3991 0.2951 0.5078 0.119 Uiso 1 1 calc R
C6 C 0.5052(7) 0.2900(4) 0.5416(4) 0.093(4) Uani 1 1 d U
H6 H 0.4985 0.3147 0.5609 0.111 Uiso 1 1 calc R
C7 C 0.5740(6) 0.2648(4) 0.5435(4) 0.076(3) Uani 1 1 d U
C8 C 0.6371(6) 0.2761(4) 0.5805(3) 0.063(3) Uani 1 1 d U
C9 C 0.5894(7) 0.0756(4) 0.6052(3) 0.091(4) Uani 1 1 d DU
C10 C 0.5593(6) 0.0661(4) 0.5557(4) 0.195(7) Uani 1 1 d DU
C11 C 0.5658(15) 0.1073(5) 0.5272(6) 0.355(16) Uani 1 1 d DU
H11A H 0.6202 0.1164 0.5258 0.532 Uiso 1 1 calc R
H11B H 0.5353 0.1314 0.5402 0.532 Uiso 1 1 calc R
H11C H 0.5463 0.1008 0.4971 0.532 Uiso 1 1 calc R
C12 C 0.6105(10) 0.0296(5) 0.5350(7) 0.326(14) Uani 1 1 d DU
H12A H 0.6634 0.0407 0.5322 0.489 Uiso 1 1 calc R
H12B H 0.5899 0.0216 0.5055 0.489 Uiso 1 1 calc R
H12C H 0.6106 0.0032 0.5543 0.489 Uiso 1 1 calc R
C13 C 0.4779(7) 0.0503(7) 0.5620(7) 0.258(11) Uani 1 1 d DU
H13A H 0.4785 0.0224 0.5791 0.388 Uiso 1 1 calc R
H13B H 0.4532 0.0451 0.5329 0.388 Uiso 1 1 calc R
H13C H 0.4488 0.0729 0.5783 0.388 Uiso 1 1 calc R
C14 C 0.7414(7) 0.0195(3) 0.6699(5) 0.125(5) Uani 1 1 d DU
C15 C 0.7908(6) -0.0245(4) 0.6578(3) 0.165(6) Uani 1 1 d DU
C16 C 0.7379(8) -0.0592(4) 0.6365(5) 0.193(8) Uani 1 1 d DU
H16A H 0.6968 -0.0671 0.6573 0.29 Uiso 1 1 calc R
H16B H 0.768 -0.0859 0.6294 0.29 Uiso 1 1 calc R
H16C H 0.7148 -0.047 0.6091 0.29 Uiso 1 1 calc R
C17 C 0.8183(9) -0.0371(6) 0.7043(4) 0.200(8) Uani 1 1 d DU
H17A H 0.8538 -0.0142 0.7157 0.3 Uiso 1 1 calc R
H17B H 0.8452 -0.0658 0.7034 0.3 Uiso 1 1 calc R
H17C H 0.7738 -0.0394 0.724 0.3 Uiso 1 1 calc R
C18 C 0.8535(8) -0.0124(6) 0.6251(5) 0.253(11) Uani 1 1 d DU
H18A H 0.8888 0.0093 0.6388 0.38 Uiso 1 1 calc R
H18B H 0.8297 0.0006 0.5982 0.38 Uiso 1 1 calc R
H18C H 0.8823 -0.0392 0.617 0.38 Uiso 1 1 calc R
C19 C 0.5797(7) 0.0543(4) 0.7999(3) 0.101(4) Uani 1 1 d DU
C20 C 0.6262(6) 0.0480(3) 0.8462(3) 0.146(6) Uani 1 1 d DU
C21 C 0.7072(6) 0.0670(5) 0.8422(6) 0.197(8) Uani 1 1 d DU
H21A H 0.7357 0.0501 0.8198 0.296 Uiso 1 1 calc R
H21B H 0.7343 0.065 0.871 0.296 Uiso 1 1 calc R
H21C H 0.7039 0.0983 0.833 0.296 Uiso 1 1 calc R
C22 C 0.6309(12) -0.0028(3) 0.8518(7) 0.246(11) Uani 1 1 d DU
H22A H 0.5787 -0.015 0.8549 0.369 Uiso 1 1 calc R
H22B H 0.6618 -0.01 0.8785 0.369 Uiso 1 1 calc R
H22C H 0.6552 -0.0159 0.8256 0.369 Uiso 1 1 calc R
C23 C 0.5824(10) 0.0722(6) 0.8821(5) 0.250(11) Uani 1 1 d DU
H23A H 0.5299 0.0601 0.8838 0.375 Uiso 1 1 calc R
H23B H 0.5797 0.104 0.8749 0.375 Uiso 1 1 calc R
H23C H 0.6091 0.0682 0.9108 0.375 Uiso 1 1 calc R
C24 C 0.4658(7) -0.0139(3) 0.7152(4) 0.094(4) Uani 1 1 d DU
C25 C 0.4428(5) -0.0645(3) 0.7040(3) 0.107(4) Uani 1 1 d DU
C26 C 0.5155(6) -0.0934(4) 0.7054(5) 0.128(6) Uani 1 1 d DU
H26A H 0.552 -0.0828 0.683 0.192 Uiso 1 1 calc R
H26B H 0.5015 -0.1244 0.699 0.192 Uiso 1 1 calc R
H26C H 0.5398 -0.0915 0.735 0.192 Uiso 1 1 calc R
C27 C 0.4103(7) -0.0631(4) 0.6558(3) 0.133(6) Uani 1 1 d DU
H27A H 0.4514 -0.054 0.6355 0.199 Uiso 1 1 calc R
H27B H 0.3677 -0.0416 0.654 0.199 Uiso 1 1 calc R
H27C H 0.3913 -0.0927 0.6474 0.199 Uiso 1 1 calc R
C28 C 0.3836(7) -0.0786(4) 0.7374(4) 0.157(7) Uani 1 1 d DU
H28A H 0.3384 -0.0589 0.7351 0.235 Uiso 1 1 calc R
H28B H 0.406 -0.0767 0.7675 0.235 Uiso 1 1 calc R
H28C H 0.3676 -0.1093 0.7313 0.235 Uiso 1 1 calc R
C29 C 0.8406(5) 0.1728(4) 0.7018(3) 0.084(4) Uani 1 1 d DU
C30 C 0.9051(6) 0.1709(3) 0.7404(3) 0.140(5) Uani 1 1 d DU
C31 C 0.8969(8) 0.2112(4) 0.7709(4) 0.160(7) Uani 1 1 d DU
H31A H 0.9034 0.2385 0.7535 0.24 Uiso 1 1 calc R
H31B H 0.9366 0.2099 0.7945 0.24 Uiso 1 1 calc R
H31C H 0.8455 0.211 0.7842 0.24 Uiso 1 1 calc R
C32 C 0.9832(6) 0.1729(6) 0.7160(5) 0.185(8) Uani 1 1 d DU
H32A H 0.9861 0.2006 0.6988 0.277 Uiso 1 1 calc R
H32B H 0.9872 0.1474 0.6957 0.277 Uiso 1 1 calc R
H32C H 1.0258 0.1719 0.7378 0.277 Uiso 1 1 calc R
C33 C 0.8963(12) 0.1294(4) 0.7682(5) 0.250(11) Uani 1 1 d DU
H33A H 0.9015 0.1031 0.7491 0.375 Uiso 1 1 calc R
H33B H 0.8453 0.1293 0.7819 0.375 Uiso 1 1 calc R
H33C H 0.9366 0.1289 0.7915 0.375 Uiso 1 1 calc R
C34 C 0.8323(7) 0.1554(4) 0.5789(3) 0.109(4) Uani 1 1 d DU
C35 C 0.8710(6) 0.1468(3) 0.5313(4) 0.219(8) Uani 1 1 d DU
C36 C 0.9451(6) 0.1733(5) 0.5307(6) 0.184(8) Uani 1 1 d DU
H36A H 0.9813 0.1615 0.5532 0.276 Uiso 1 1 calc R
H36B H 0.9339 0.2046 0.5374 0.276 Uiso 1 1 calc R
H36C H 0.9683 0.1711 0.5012 0.276 Uiso 1 1 calc R
C37 C 0.8785(10) 0.0966(3) 0.5240(6) 0.203(8) Uani 1 1 d DU
H37A H 0.827 0.0829 0.5244 0.305 Uiso 1 1 calc R
H37B H 0.9108 0.0837 0.5478 0.305 Uiso 1 1 calc R
H37C H 0.9024 0.091 0.4951 0.305 Uiso 1 1 calc R
C38 C 0.8153(11) 0.1662(8) 0.4958(6) 0.404(18) Uani 1 1 d DU
H38A H 0.7666 0.1495 0.4959 0.606 Uiso 1 1 calc R
H38B H 0.8387 0.1638 0.4664 0.606 Uiso 1 1 calc R
H38C H 0.8051 0.1976 0.5025 0.606 Uiso 1 1 calc R
C39 C 0.5835(7) 0.2297(4) 0.5149(4) 0.097(4) Uani 1 1 d U
H39 H 0.63 0.2129 0.5154 0.116 Uiso 1 1 calc R
C40 C 0.5222(8) 0.2187(5) 0.4844(4) 0.112(5) Uani 1 1 d U
H40 H 0.5296 0.1948 0.4642 0.134 Uiso 1 1 calc R
C41 C 0.3399(7) 0.1940(5) 0.3458(4) 0.101(4) Uani 1 1 d U
H41 H 0.3939 0.1994 0.3439 0.121 Uiso 1 1 calc R
C42 C 0.2995(6) 0.1816(4) 0.3073(4) 0.086(4) Uani 1 1 d U
H42 H 0.3254 0.1791 0.2798 0.103 Uiso 1 1 calc R
C43 C 0.2215(6) 0.1730(3) 0.3096(3) 0.060(3) Uani 1 1 d U
C44 C 0.1754(5) 0.1626(3) 0.2670(3) 0.046(3) Uani 1 1 d U
C45 C -0.2125(5) 0.3819(4) 0.2110(4) 0.101(4) Uani 1 1 d DU
C46 C -0.2828(6) 0.3882(3) 0.1769(3) 0.127(5) Uani 1 1 d DU
C47 C -0.3452(6) 0.4164(4) 0.1989(5) 0.165(7) Uani 1 1 d DU
H47A H -0.3649 0.4006 0.225 0.247 Uiso 1 1 calc R
H47B H -0.3878 0.4216 0.1776 0.247 Uiso 1 1 calc R
H47C H -0.3231 0.445 0.2083 0.247 Uiso 1 1 calc R
C48 C -0.3163(8) 0.3423(4) 0.1645(6) 0.184(8) Uani 1 1 d DU
H48A H -0.3359 0.3278 0.1913 0.276 Uiso 1 1 calc R
H48B H -0.2757 0.3238 0.1515 0.276 Uiso 1 1 calc R
H48C H -0.3587 0.346 0.1428 0.276 Uiso 1 1 calc R
C49 C -0.2531(9) 0.4125(5) 0.1367(4) 0.216(9) Uani 1 1 d DU
H49A H -0.2135 0.3944 0.1223 0.324 Uiso 1 1 calc R
H49B H -0.2305 0.441 0.146 0.324 Uiso 1 1 calc R
H49C H -0.2959 0.4179 0.1156 0.324 Uiso 1 1 calc R
C50 C -0.1959(7) 0.4258(5) 0.3255(4) 0.143(5) Uani 1 1 d DU
C51 C -0.2542(6) 0.4502(4) 0.3590(4) 0.215(8) Uani 1 1 d DU
C52 C -0.3362(7) 0.4334(6) 0.3518(7) 0.263(11) Uani 1 1 d DU
H52A H -0.3391 0.402 0.3605 0.394 Uiso 1 1 calc R
H52B H -0.3508 0.4365 0.3203 0.394 Uiso 1 1 calc R
H52C H -0.3716 0.4509 0.3701 0.394 Uiso 1 1 calc R
C53 C -0.2244(11) 0.4385(7) 0.4061(4) 0.260(11) Uani 1 1 d DU
H53A H -0.172 0.4503 0.4104 0.39 Uiso 1 1 calc R
H53B H -0.2236 0.406 0.4098 0.39 Uiso 1 1 calc R
H53C H -0.2588 0.4516 0.4283 0.39 Uiso 1 1 calc R
C54 C -0.2512(12) 0.4991(4) 0.3470(7) 0.251(10) Uani 1 1 d DU
H54A H -0.1983 0.5101 0.3511 0.376 Uiso 1 1 calc R
H54B H -0.2861 0.5158 0.3663 0.376 Uiso 1 1 calc R
H54C H -0.2674 0.503 0.3158 0.376 Uiso 1 1 calc R
C55 C -0.2706(5) 0.2559(4) 0.3184(4) 0.098(4) Uani 1 1 d DU
C56 C -0.3557(6) 0.2444(3) 0.3353(3) 0.125(5) Uani 1 1 d DU
C57 C -0.4058(8) 0.2262(6) 0.2974(5) 0.200(9) Uani 1 1 d DU
H57A H -0.4129 0.2492 0.2745 0.301 Uiso 1 1 calc R
H57B H -0.4563 0.2174 0.3089 0.301 Uiso 1 1 calc R
H57C H -0.3805 0.2001 0.2843 0.301 Uiso 1 1 calc R
C58 C -0.3901(9) 0.2881(4) 0.3514(6) 0.238(10) Uani 1 1 d DU
H58A H -0.3591 0.2995 0.3765 0.357 Uiso 1 1 calc R
H58B H -0.4433 0.2831 0.3611 0.357 Uiso 1 1 calc R
H58C H -0.3901 0.3099 0.3272 0.357 Uiso 1 1 calc R
C59 C -0.3483(10) 0.2078(5) 0.3700(5) 0.228(10) Uani 1 1 d DU
H59A H -0.3175 0.2187 0.3955 0.341 Uiso 1 1 calc R
H59B H -0.3227 0.1819 0.357 0.341 Uiso 1 1 calc R
H59C H -0.3999 0.1992 0.3801 0.341 Uiso 1 1 calc R
C60 C -0.0794(6) 0.2815(4) 0.3646(3) 0.094(4) Uani 1 1 d DU
C61 C -0.0509(6) 0.2827(3) 0.4156(3) 0.147(6) Uani 1 1 d DU
C62 C 0.0055(7) 0.2450(4) 0.4250(5) 0.177(8) Uani 1 1 d DU
H62A H -0.0199 0.2164 0.4189 0.266 Uiso 1 1 calc R
H62B H 0.0223 0.246 0.4563 0.266 Uiso 1 1 calc R
H62C H 0.0506 0.2481 0.4059 0.266 Uiso 1 1 calc R
C63 C -0.1262(7) 0.2762(7) 0.4418(5) 0.197(9) Uani 1 1 d DU
H63A H -0.161 0.3014 0.4361 0.296 Uiso 1 1 calc R
H63B H -0.114 0.2745 0.4738 0.296 Uiso 1 1 calc R
H63C H -0.1515 0.2485 0.4323 0.296 Uiso 1 1 calc R
C64 C -0.0133(11) 0.3275(4) 0.4252(7) 0.280(12) Uani 1 1 d DU
H64A H -0.0511 0.3513 0.4201 0.42 Uiso 1 1 calc R
H64B H 0.0308 0.3317 0.4055 0.42 Uiso 1 1 calc R
H64C H 0.0048 0.3283 0.4563 0.42 Uiso 1 1 calc R
C65 C -0.1525(5) 0.1791(3) 0.2005(3) 0.064(3) Uani 1 1 d DU
C66 C -0.2135(5) 0.1693(3) 0.1616(3) 0.085(4) Uani 1 1 d DU
C67 C -0.1749(7) 0.1729(5) 0.1164(3) 0.125(5) Uani 1 1 d DU
H67A H -0.1551 0.2032 0.1123 0.187 Uiso 1 1 calc R
H67B H -0.2127 0.1661 0.0927 0.187 Uiso 1 1 calc R
H67C H -0.1319 0.1516 0.115 0.187 Uiso 1 1 calc R
C68 C -0.2796(6) 0.2041(4) 0.1647(5) 0.155(7) Uani 1 1 d DU
H68A H -0.3045 0.2015 0.1937 0.232 Uiso 1 1 calc R
H68B H -0.3179 0.1986 0.1409 0.232 Uiso 1 1 calc R
H68C H -0.2582 0.2341 0.1614 0.232 Uiso 1 1 calc R
C69 C -0.2453(7) 0.1221(3) 0.1673(5) 0.135(5) Uani 1 1 d DU
H69A H -0.2704 0.1197 0.1962 0.202 Uiso 1 1 calc R
H69B H -0.2027 0.1006 0.1658 0.202 Uiso 1 1 calc R
H69C H -0.2831 0.1158 0.1435 0.202 Uiso 1 1 calc R
C70 C -0.0857(6) 0.1246(3) 0.3076(3) 0.072(3) Uani 1 1 d DU
C71 C -0.1038(5) 0.0864(3) 0.3431(3) 0.100(4) Uani 1 1 d DU
C72 C -0.1828(6) 0.0928(5) 0.3635(5) 0.178(7) Uani 1 1 d DU
H72A H -0.1847 0.1219 0.3784 0.266 Uiso 1 1 calc R
H72B H -0.1919 0.0692 0.3853 0.266 Uiso 1 1 calc R
H72C H -0.2227 0.0915 0.3401 0.266 Uiso 1 1 calc R
C73 C -0.0422(7) 0.0909(5) 0.3803(4) 0.131(6) Uani 1 1 d DU
H73A H 0.0093 0.0868 0.3678 0.196 Uiso 1 1 calc R
H73B H -0.0511 0.0682 0.4031 0.196 Uiso 1 1 calc R
H73C H -0.0457 0.1206 0.3938 0.196 Uiso 1 1 calc R
C74 C -0.0971(11) 0.0422(4) 0.3189(5) 0.201(8) Uani 1 1 d DU
H74A H -0.045 0.0392 0.3068 0.302 Uiso 1 1 calc R
H74B H -0.1353 0.041 0.2945 0.302 Uiso 1 1 calc R
H74C H -0.1066 0.0178 0.3398 0.302 Uiso 1 1 calc R
C75 C 0.0802(5) 0.0882(3) 0.1717(3) 0.056(3) Uani 1 1 d DU
C76 C 0.0593(5) 0.0411(3) 0.1496(3) 0.087(4) Uani 1 1 d DU
C77 C -0.0075(6) 0.0494(4) 0.1163(4) 0.128(5) Uani 1 1 d DU
H77A H 0.0096 0.0699 0.093 0.192 Uiso 1 1 calc R
H77B H -0.0514 0.0625 0.1319 0.192 Uiso 1 1 calc R
H77C H -0.0233 0.0211 0.1027 0.192 Uiso 1 1 calc R
C78 C 0.1302(6) 0.0230(4) 0.1253(5) 0.146(6) Uani 1 1 d DU
H78A H 0.1722 0.0175 0.1469 0.218 Uiso 1 1 calc R
H78B H 0.1473 0.0449 0.1033 0.218 Uiso 1 1 calc R
H78C H 0.1165 -0.0049 0.1102 0.218 Uiso 1 1 calc R
C79 C 0.0322(9) 0.0087(4) 0.1850(4) 0.163(7) Uani 1 1 d DU
H79A H 0.0744 0.0031 0.2064 0.245 Uiso 1 1 calc R
H79B H 0.0167 -0.0194 0.1708 0.245 Uiso 1 1 calc R
H79C H -0.0121 0.0215 0.2005 0.245 Uiso 1 1 calc R
C80 C 0.3364(5) 0.1808(3) 0.1342(4) 0.077(4) Uani 1 1 d DU
C81 C 0.4202(5) 0.1598(3) 0.1280(3) 0.109(4) Uani 1 1 d DU
C82 C 0.4693(7) 0.1815(5) 0.0930(4) 0.164(7) Uani 1 1 d DU
H82A H 0.4713 0.2137 0.0982 0.246 Uiso 1 1 calc R
H82B H 0.4468 0.1757 0.0634 0.246 Uiso 1 1 calc R
H82C H 0.5218 0.1693 0.0946 0.246 Uiso 1 1 calc R
C83 C 0.4622(9) 0.1671(7) 0.1736(4) 0.261(11) Uani 1 1 d DU
H83A H 0.4325 0.1529 0.1972 0.391 Uiso 1 1 calc R
H83B H 0.4665 0.1991 0.1796 0.391 Uiso 1 1 calc R
H83C H 0.514 0.1539 0.1727 0.391 Uiso 1 1 calc R
C84 C 0.4130(10) 0.1105(3) 0.1191(7) 0.223(9) Uani 1 1 d DU
H84A H 0.3816 0.0967 0.1422 0.334 Uiso 1 1 calc R
H84B H 0.4646 0.0969 0.1193 0.334 Uiso 1 1 calc R
H84C H 0.3882 0.1058 0.0899 0.334 Uiso 1 1 calc R
C85 C 0.1864(6) 0.1767(3) 0.3509(3) 0.060(3) Uani 1 1 d U
H85 H 0.1327 0.1705 0.3534 0.072 Uiso 1 1 calc R
C86 C 0.2295(6) 0.1896(4) 0.3891(4) 0.076(3) Uani 1 1 d U
H86 H 0.205 0.192 0.4171 0.092 Uiso 1 1 calc R
C87 C 0.0045(6) 0.3041(3) 0.1863(3) 0.066(3) Uani 1 1 d U
H87A H 0.0049 0.3371 0.186 0.08 Uiso 1 1 calc R
H87B H -0.0407 0.2947 0.2038 0.08 Uiso 1 1 calc R
C88 C -0.0077(6) 0.2884(4) 0.1396(4) 0.082(4) Uani 1 1 d U
H88A H -0.0082 0.2554 0.1399 0.099 Uiso 1 1 calc R
H88B H 0.0376 0.2978 0.1221 0.099 Uiso 1 1 calc R
C89 C -0.0798(8) 0.3042(5) 0.1156(5) 0.137(6) Uani 1 1 d U
H89A H -0.082 0.291 0.0857 0.205 Uiso 1 1 calc R
H89B H -0.0788 0.3367 0.1131 0.205 Uiso 1 1 calc R
H89C H -0.1254 0.295 0.1322 0.205 Uiso 1 1 calc R
C90 C 0.0879(6) 0.3040(3) 0.2552(3) 0.067(3) Uani 1 1 d U
H90A H 0.0882 0.337 0.2551 0.08 Uiso 1 1 calc R
H90B H 0.0433 0.2946 0.2732 0.08 Uiso 1 1 calc R
C91 C 0.1582(8) 0.2893(5) 0.2785(5) 0.118(5) Uani 1 1 d U
H91A H 0.2027 0.3006 0.2614 0.141 Uiso 1 1 calc R
H91B H 0.1597 0.2564 0.2766 0.141 Uiso 1 1 calc R
C92 C 0.1726(7) 0.3015(4) 0.3262(4) 0.095(4) Uani 1 1 d U
H92A H 0.2218 0.2885 0.3364 0.142 Uiso 1 1 calc R
H92B H 0.1305 0.2898 0.3444 0.142 Uiso 1 1 calc R
H92C H 0.1748 0.334 0.3291 0.142 Uiso 1 1 calc R
C93 C 0.6055(9) 0.4330(6) 0.4951(8) 0.278(10) Uani 1 1 d DU
H93 H 0.6293 0.4585 0.5081 0.334 Uiso 1 1 calc R
C94 C 0.6394(9) 0.3929(5) 0.4982(6) 0.206(8) Uani 1 1 d DU
C95 C 0.6183(10) 0.3607(6) 0.4684(6) 0.239(9) Uani 1 1 d DU
H95 H 0.6454 0.3335 0.4644 0.286 Uiso 1 1 calc R
C96 C 0.5529(9) 0.3728(6) 0.4450(7) 0.212(8) Uani 1 1 d DU
H96 H 0.5379 0.3504 0.4242 0.254 Uiso 1 1 calc R
C97 C 0.5039(11) 0.4079(6) 0.4435(7) 0.230(8) Uani 1 1 d DU
H97 H 0.4583 0.4114 0.4258 0.276 Uiso 1 1 calc R
C98 C 0.5353(12) 0.4365(7) 0.4728(8) 0.287(10) Uani 1 1 d DU
H98 H 0.5057 0.4623 0.479 0.344 Uiso 1 1 calc R
C99 C 0.7154(10) 0.3840(8) 0.5221(8) 0.267(12) Uani 1 1 d DU
H99A H 0.7533 0.4066 0.5137 0.4 Uiso 1 1 calc R
H99B H 0.7345 0.3544 0.5137 0.4 Uiso 1 1 calc R
H99C H 0.7077 0.385 0.5543 0.4 Uiso 1 1 calc R
C100 C 0.2454(10) 0.0607(6) 0.4990(6) 0.083(6) Uani 0.5 1 d PDU
H100 H 0.2999 0.0645 0.4979 0.1 Uiso 0.5 1 calc PR
C101 C 0.2146(9) 0.0279(6) 0.5223(6) 0.075(6) Uani 0.5 1 d PDU
C102 C 0.1367(10) 0.0231(7) 0.5264(7) 0.111(8) Uani 0.5 1 d PDU
H102 H 0.1121 0.0024 0.5454 0.133 Uiso 0.5 1 calc PR
C103 C 0.0996(13) 0.0525(8) 0.4988(8) 0.141(9) Uani 0.5 1 d PDU
H103 H 0.0451 0.0487 0.4994 0.169 Uiso 0.5 1 calc PR
C104 C 0.1202(12) 0.0858(9) 0.4710(10) 0.164(10) Uani 0.5 1 d PDU
H104 H 0.0876 0.1028 0.4518 0.196 Uiso 0.5 1 calc PR
C105 C 0.1963(13) 0.0892(8) 0.4765(10) 0.150(9) Uani 0.5 1 d PDU
H105 H 0.2198 0.1144 0.4632 0.18 Uiso 0.5 1 calc PR
C106 C 0.2623(16) -0.0077(9) 0.5445(11) 0.182(14) Uani 0.5 1 d PDU
H10A H 0.2829 -0.0278 0.5218 0.273 Uiso 0.5 1 calc PR
H10B H 0.2299 -0.0246 0.565 0.273 Uiso 0.5 1 calc PR
H10C H 0.3052 0.0061 0.5611 0.273 Uiso 0.5 1 calc PR
Cr1 Cr 0.76270(9) 0.22833(5) 0.63267(6) 0.0623(5) Uani 1 1 d U
Cr2 Cr 0.72647(12) 0.11653(6) 0.64756(8) 0.1000(7) Uani 1 1 d U
Cr3 Cr 0.59314(11) 0.05337(6) 0.70199(7) 0.0849(7) Uani 1 1 d U
Ni4 Ni 0.17294(8) 0.17345(4) 0.16610(4) 0.0604(4) Uani 1 1 d U
Cr5 Cr 0.01121(9) 0.15559(5) 0.23204(6) 0.0585(5) Uani 1 1 d U
Cr6 Cr -0.12204(10) 0.22095(6) 0.28879(6) 0.0725(6) Uani 1 1 d U
Cr7 Cr -0.16530(13) 0.33168(7) 0.29211(9) 0.1199(8) Uani 1 1 d U
Cr8 Cr -0.07674(12) 0.42772(6) 0.25513(8) 0.0911(7) Uani 1 1 d U
Cu1 Cu 0.36919(10) 0.21944(8) 0.44040(5) 0.1257(7) Uani 1 1 d U
F1 F 0.6907(3) 0.17802(15) 0.64197(17) 0.0581(16) Uani 1 1 d U
F2 F 0.6520(3) 0.10846(16) 0.69480(18) 0.0613(16) Uani 1 1 d U
F3 F 0.5000(3) 0.08815(17) 0.71157(19) 0.0694(17) Uani 1 1 d U
F4 F 0.0671(3) 0.19225(16) 0.19155(16) 0.0586(15) Uani 1 1 d U
F5 F -0.0210(3) 0.21141(15) 0.26350(17) 0.0555(15) Uani 1 1 d U
F6 F -0.1227(3) 0.28019(18) 0.26203(18) 0.0686(17) Uani 1 1 d U
F7 F -0.0732(3) 0.36588(18) 0.27679(19) 0.0775(18) Uani 1 1 d U
F8 F 0.2036(3) 0.23989(15) 0.17546(16) 0.0542(15) Uani 1 1 d U
N1 N 0.4277(6) 0.1311(4) 0.4312(4) 0.111(4) Uani 1 1 d U
N2 N 0.3794(8) 0.3024(5) 0.4003(5) 0.148(5) Uani 1 1 d U
N3 N 0.4541(6) 0.2409(4) 0.4828(3) 0.099(3) Uani 1 1 d U
N4 N 0.3055(6) 0.1985(4) 0.3856(3) 0.091(3) Uani 1 1 d U
N5 N 0.0732(5) 0.2891(3) 0.2091(3) 0.072(3) Uani 1 1 d U
H5A H 0.1148 0.2977 0.1924 0.087 Uiso 1 1 calc R
H5B H 0.0724 0.2585 0.2092 0.087 Uiso 1 1 calc R
O1 O 0.4667(6) 0.1538(4) 0.4059(3) 0.139(4) Uani 1 1 d U
O2 O 0.3802(5) 0.1548(4) 0.4606(3) 0.131(3) Uani 1 1 d U
O3 O 0.4199(7) 0.0914(5) 0.4388(5) 0.187(5) Uani 1 1 d U
O4 O 0.3348(6) 0.2789(4) 0.4301(3) 0.137(4) Uani 1 1 d U
O5 O 0.4339(6) 0.2762(5) 0.3859(3) 0.159(5) Uani 1 1 d U
O6 O 0.3720(9) 0.3406(5) 0.3881(4) 0.204(6) Uani 1 1 d U
O7 O 0.2681(6) 0.2298(4) 0.4881(4) 0.161(4) Uani 1 1 d U
O8 O 0.6256(4) 0.3096(2) 0.6047(2) 0.069(2) Uani 1 1 d U
O9 O 0.6931(4) 0.2478(2) 0.5832(2) 0.064(2) Uani 1 1 d U
O10 O 0.5677(5) 0.0527(3) 0.6392(3) 0.105(3) Uani 1 1 d U
O11 O 0.6474(7) 0.0988(3) 0.6017(3) 0.143(4) Uani 1 1 d U
O12 O 0.6885(5) 0.0164(3) 0.6942(3) 0.108(3) Uani 1 1 d U
O13 O 0.7603(7) 0.0543(4) 0.6492(4) 0.172(4) Uani 1 1 d U
O14 O 0.6185(5) 0.0550(3) 0.7675(3) 0.110(3) Uani 1 1 d U
O15 O 0.5080(6) 0.0562(3) 0.8006(3) 0.111(3) Uani 1 1 d U
O16 O 0.5368(6) -0.0038(3) 0.7084(3) 0.120(3) Uani 1 1 d U
O17 O 0.4179(5) 0.0104(3) 0.7325(3) 0.106(3) Uani 1 1 d U
O18 O 0.8065(5) 0.1368(3) 0.6928(4) 0.137(3) Uani 1 1 d U
O19 O 0.8302(4) 0.2067(2) 0.6805(3) 0.088(3) Uani 1 1 d U
O20 O 0.8022(7) 0.1251(4) 0.6004(4) 0.188(4) Uani 1 1 d U
O21 O 0.8217(4) 0.1939(2) 0.5874(3) 0.082(2) Uani 1 1 d U
O22 O 0.2112(3) 0.1633(2) 0.2312(2) 0.0547(19) Uani 1 1 d U
O23 O -0.1607(5) 0.4120(3) 0.2121(3) 0.098(3) Uani 1 1 d U
O24 O -0.2206(5) 0.3498(3) 0.2361(4) 0.128(3) Uani 1 1 d U
O25 O -0.1523(5) 0.4450(3) 0.2991(3) 0.127(3) Uani 1 1 d U
O26 O -0.2166(7) 0.3813(4) 0.3187(5) 0.183(5) Uani 1 1 d U
O27 O -0.2602(6) 0.2960(4) 0.3071(4) 0.163(4) Uani 1 1 d U
O28 O -0.2231(5) 0.2281(3) 0.3140(3) 0.113(3) Uani 1 1 d U
O29 O -0.1169(7) 0.3142(3) 0.3496(3) 0.140(4) Uani 1 1 d U
O30 O -0.0737(5) 0.2455(3) 0.3441(3) 0.099(3) Uani 1 1 d U
O31 O -0.1726(5) 0.1975(3) 0.2356(3) 0.100(3) Uani 1 1 d U
O32 O -0.0846(4) 0.1611(2) 0.1933(2) 0.080(2) Uani 1 1 d U
O33 O -0.1195(6) 0.1620(3) 0.3191(3) 0.118(3) Uani 1 1 d U
O34 O -0.0440(4) 0.1176(2) 0.2757(3) 0.073(2) Uani 1 1 d U
O35 O 0.1024(4) 0.15418(19) 0.2737(2) 0.0545(19) Uani 1 1 d U
O36 O 0.0346(4) 0.0999(2) 0.2016(2) 0.071(2) Uani 1 1 d U
O37 O 0.1357(4) 0.1089(2) 0.1556(2) 0.069(2) Uani 1 1 d U
O38 O 0.2804(4) 0.1582(2) 0.1449(2) 0.071(2) Uani 1 1 d U
O39 O 0.3363(4) 0.2238(2) 0.1242(3) 0.090(3) Uani 1 1 d U

loop_
_atom_site_aniso_label
_atom_site_aniso_U_11
_atom_site_aniso_U_22
_atom_site_aniso_U_33
_atom_site_aniso_U_23
_atom_site_aniso_U_13
_atom_site_aniso_U_12
C1 0.184(12) 0.243(13) 0.217(12) 0.006(10) -0.014(10) 0.008(10)
C2 0.203(12) 0.231(13) 0.215(12) -0.015(10) 0.018(10) -0.013(10)
C3 0.225(13) 0.254(13) 0.223(13) -0.009(10) -0.010(10) -0.003(10)
C4 0.166(11) 0.194(11) 0.174(11) -0.023(9) 0.015(9) -0.016(9)
C5 0.087(7) 0.123(8) 0.088(7) 0.004(7) -0.021(6) -0.005(7)
C6 0.098(7) 0.113(8) 0.067(7) -0.003(6) -0.010(6) 0.006(7)
C7 0.072(6) 0.088(7) 0.068(6) -0.012(6) -0.009(6) 0.010(6)
C8 0.070(6) 0.068(6) 0.050(6) -0.006(5) -0.017(5) -0.009(5)
C9 0.104(8) 0.087(7) 0.083(7) -0.029(6) -0.026(6) 0.013(6)
C10 0.206(12) 0.163(11) 0.214(12) -0.015(10) -0.015(10) 0.030(9)
C11 0.37(2) 0.38(3) 0.32(2) 0.03(2) -0.069(19) 0.01(2)
C12 0.36(2) 0.32(2) 0.29(2) -0.114(18) -0.012(19) 0.029(19)
C13 0.232(18) 0.34(2) 0.206(17) -0.038(16) -0.043(15) 0.013(17)
C14 0.125(9) 0.092(8) 0.158(10) 0.020(7) 0.038(8) 0.030(7)
C15 0.135(10) 0.174(11) 0.188(11) 0.004(9) 0.040(9) -0.017(9)
C16 0.234(17) 0.119(12) 0.227(16) -0.030(12) 0.012(14) 0.014(12)
C17 0.166(12) 0.190(15) 0.241(15) -0.032(13) -0.114(12) 0.052(11)
C18 0.243(18) 0.227(18) 0.29(2) 0.007(16) 0.029(16) 0.093(15)
C19 0.118(8) 0.090(7) 0.095(8) 0.022(6) 0.003(7) 0.010(7)
C20 0.163(10) 0.140(10) 0.135(9) 0.029(8) 0.009(8) 0.033(8)
C21 0.207(15) 0.156(14) 0.227(16) 0.013(13) -0.056(14) 0.037(13)
C22 0.284(19) 0.175(16) 0.277(19) 0.047(15) -0.074(16) -0.019(15)
C23 0.273(19) 0.267(19) 0.209(17) 0.041(16) -0.024(16) 0.065(16)
C24 0.083(7) 0.066(7) 0.133(8) -0.003(6) 0.027(7) -0.022(6)
C25 0.114(8) 0.073(7) 0.136(9) -0.003(7) 0.021(7) -0.016(7)
C26 0.136(11) 0.067(8) 0.182(13) -0.013(9) 0.002(10) 0.001(8)
C27 0.119(10) 0.075(8) 0.204(14) -0.019(9) 0.019(10) -0.024(8)
C28 0.162(12) 0.098(10) 0.213(14) -0.020(10) 0.069(11) -0.029(9)
C29 0.057(6) 0.105(8) 0.091(7) -0.016(6) -0.009(6) -0.002(6)
C30 0.112(9) 0.160(10) 0.147(10) 0.016(8) -0.012(8) 0.031(8)
C31 0.119(11) 0.234(16) 0.126(11) -0.029(12) -0.023(9) 0.007(11)
C32 0.097(10) 0.288(18) 0.169(14) -0.015(13) -0.036(10) 0.047(12)
C33 0.257(18) 0.250(19) 0.241(18) 0.055(15) -0.079(15) 0.043(16)
C34 0.124(8) 0.103(8) 0.101(8) -0.022(7) 0.060(7) -0.015(7)
C35 0.212(12) 0.203(12) 0.243(13) -0.008(10) 0.055(10) -0.004(10)
C36 0.145(12) 0.175(14) 0.234(16) -0.033(13) 0.073(12) 0.008(11)
C37 0.198(15) 0.186(14) 0.226(15) -0.102(12) 0.056(13) -0.008(13)
C38 0.43(3) 0.40(3) 0.38(3) -0.02(2) 0.03(2) -0.06(2)
C39 0.094(7) 0.111(8) 0.086(7) -0.035(7) -0.013(6) -0.005(7)
C40 0.105(8) 0.135(9) 0.095(8) -0.034(7) -0.013(7) -0.001(7)
C41 0.079(7) 0.138(9) 0.086(7) -0.014(7) -0.021(6) -0.013(7)
C42 0.069(6) 0.126(8) 0.061(6) -0.001(6) -0.021(6) -0.001(6)
C43 0.051(6) 0.068(6) 0.061(6) 0.015(5) -0.010(5) 0.001(5)
C44 0.043(5) 0.039(5) 0.056(6) 0.006(4) -0.019(5) 0.008(4)
C45 0.082(7) 0.093(7) 0.127(8) 0.036(7) -0.005(7) 0.024(6)
C46 0.116(9) 0.110(8) 0.155(10) 0.016(8) 0.003(8) 0.011(7)
C47 0.094(9) 0.126(11) 0.273(17) -0.007(12) -0.023(11) 0.048(9)
C48 0.148(13) 0.177(14) 0.227(16) -0.035(13) -0.005(12) 0.042(12)
C49 0.177(14) 0.240(17) 0.228(16) 0.090(14) -0.070(13) -0.006(13)
C50 0.147(9) 0.129(9) 0.154(10) -0.020(8) 0.062(8) 0.022(8)
C51 0.222(12) 0.196(12) 0.228(13) -0.011(10) 0.027(10) 0.015(10)
C52 0.268(19) 0.217(18) 0.31(2) -0.009(16) 0.067(17) 0.090(15)
C53 0.280(19) 0.256(18) 0.246(18) -0.081(15) 0.061(16) 0.068(16)
C54 0.314(19) 0.163(15) 0.280(18) -0.017(14) 0.145(15) 0.039(15)
C55 0.090(7) 0.096(8) 0.107(8) 0.039(7) 0.012(6) -0.003(6)
C56 0.115(9) 0.142(9) 0.119(9) 0.026(8) 0.017(7) 0.017(8)
C57 0.141(13) 0.193(16) 0.267(18) 0.017(14) 0.018(13) -0.030(12)
C58 0.180(15) 0.260(18) 0.276(18) -0.104(15) 0.086(14) -0.067(14)
C59 0.151(14) 0.29(2) 0.240(18) 0.073(16) 0.038(14) 0.004(14)
C60 0.078(7) 0.122(8) 0.082(7) -0.006(7) -0.008(6) 0.010(7)
C61 0.147(10) 0.162(10) 0.132(10) -0.001(8) 0.014(8) -0.020(8)
C62 0.167(14) 0.270(18) 0.095(10) 0.007(12) -0.005(10) 0.010(13)
C63 0.195(15) 0.276(19) 0.122(12) -0.001(13) 0.025(12) 0.014(15)
C64 0.31(2) 0.28(2) 0.25(2) -0.051(17) -0.016(17) -0.044(18)
C65 0.046(5) 0.076(6) 0.070(6) 0.013(5) -0.024(5) -0.016(5)
C66 0.064(6) 0.094(7) 0.097(7) 0.019(6) -0.016(6) -0.011(6)
C67 0.120(10) 0.175(12) 0.079(8) 0.017(9) -0.034(8) -0.022(9)
C68 0.111(10) 0.179(13) 0.173(13) -0.019(11) -0.047(10) 0.046(10)
C69 0.132(10) 0.126(10) 0.145(11) 0.038(9) -0.038(9) -0.077(8)
C70 0.080(7) 0.055(6) 0.081(7) 0.022(5) -0.013(6) -0.008(5)
C71 0.104(8) 0.090(7) 0.106(8) 0.018(7) 0.011(7) -0.006(7)
C72 0.127(11) 0.176(13) 0.230(15) 0.087(12) 0.019(11) -0.040(11)
C73 0.156(12) 0.123(10) 0.114(10) 0.046(9) 0.005(9) 0.027(9)
C74 0.315(19) 0.114(12) 0.176(14) 0.015(11) 0.023(14) -0.054(13)
C75 0.050(5) 0.052(6) 0.064(6) -0.002(5) -0.016(5) -0.009(5)
C76 0.098(7) 0.072(7) 0.092(7) -0.010(6) 0.008(6) -0.020(6)
C77 0.126(10) 0.135(11) 0.122(10) -0.049(9) -0.042(9) -0.016(9)
C78 0.141(12) 0.106(10) 0.190(13) -0.049(10) -0.016(11) -0.001(9)
C79 0.271(16) 0.083(9) 0.135(12) -0.023(9) -0.002(12) -0.050(11)
C80 0.077(7) 0.066(6) 0.088(7) 0.007(6) -0.006(6) 0.021(6)
C81 0.106(8) 0.090(8) 0.132(9) 0.009(7) 0.006(7) 0.023(7)
C82 0.145(11) 0.147(12) 0.203(14) 0.044(11) 0.086(10) 0.047(10)
C83 0.177(15) 0.33(2) 0.28(2) 0.056(17) -0.025(15) 0.111(15)
C84 0.174(14) 0.134(13) 0.36(2) 0.004(15) 0.061(15) 0.037(12)
C85 0.053(6) 0.061(6) 0.065(6) 0.006(5) -0.012(5) 0.009(5)
C86 0.069(6) 0.085(7) 0.074(7) -0.001(6) -0.006(6) -0.006(6)
C87 0.072(6) 0.052(6) 0.075(6) 0.012(5) -0.002(5) 0.014(5)
C88 0.077(7) 0.074(7) 0.095(7) 0.014(6) -0.021(6) 0.009(6)
C89 0.136(10) 0.134(11) 0.139(11) 0.000(9) -0.055(9) 0.045(9)
C90 0.072(6) 0.050(6) 0.078(7) 0.004(5) -0.007(5) -0.007(5)
C91 0.110(8) 0.123(9) 0.120(9) -0.012(7) -0.024(7) 0.026(7)
C92 0.102(9) 0.089(8) 0.092(8) -0.031(7) -0.006(7) -0.001(7)
C93 0.282(14) 0.282(14) 0.271(14) -0.001(11) 0.008(11) 0.008(11)
C94 0.223(12) 0.203(12) 0.192(12) 0.006(10) 0.008(10) -0.004(10)
C95 0.247(13) 0.228(13) 0.241(13) 0.002(10) 0.011(10) -0.012(10)
C96 0.217(12) 0.209(12) 0.210(12) -0.006(10) 0.015(10) -0.004(10)
C97 0.237(13) 0.220(13) 0.233(13) 0.008(10) -0.013(10) 0.011(10)
C98 0.289(14) 0.286(14) 0.286(14) -0.006(11) -0.007(11) 0.010(11)
C99 0.25(2) 0.29(2) 0.25(2) 0.057(17) 0.015(17) -0.014(17)
C100 0.083(11) 0.084(11) 0.081(11) -0.012(9) -0.002(9) -0.013(9)
C101 0.086(10) 0.070(10) 0.069(10) -0.035(8) -0.002(9) -0.001(9)
C102 0.124(12) 0.099(12) 0.111(12) -0.038(10) 0.014(10) -0.009(10)
C103 0.128(13) 0.149(13) 0.145(13) -0.022(11) 0.011(10) 0.004(10)
C104 0.159(14) 0.166(14) 0.166(14) -0.008(11) -0.001(11) 0.020(11)
C105 0.156(13) 0.146(13) 0.148(14) -0.010(11) -0.004(11) -0.010(11)
C106 0.20(2) 0.18(2) 0.16(2) -0.014(18) -0.014(18) -0.036(19)
Cr1 0.0573(10) 0.0505(10) 0.0789(12) -0.0162(9) -0.0088(9) -0.0061(8)
Cr2 0.1030(14) 0.0416(11) 0.1569(19) -0.0121(12) 0.0543(14) 0.0041(10)
Cr3 0.0813(13) 0.0430(10) 0.1307(17) -0.0077(11) 0.0128(12) -0.0052(9)
Ni4 0.0765(9) 0.0477(8) 0.0562(8) 0.0049(6) -0.0202(7) -0.0004(7)
Cr5 0.0524(9) 0.0416(9) 0.0806(11) 0.0091(8) -0.0259(9) -0.0054(8)
Cr6 0.0667(11) 0.0595(11) 0.0912(13) 0.0196(10) 0.0019(10) -0.0041(9)
Cr7 0.1136(15) 0.0753(13) 0.173(2) 0.0491(14) 0.0694(15) 0.0359(12)
Cr8 0.0927(13) 0.0493(11) 0.1321(17) 0.0134(11) 0.0261(13) 0.0178(10)
Cu1 0.0922(11) 0.213(2) 0.0704(10) -0.0262(12) -0.0309(9) -0.0059(13)
F1 0.062(3) 0.038(3) 0.074(3) -0.010(3) -0.009(3) -0.003(3)
F2 0.061(3) 0.039(3) 0.084(4) -0.009(3) -0.011(3) 0.000(3)
F3 0.068(3) 0.044(3) 0.096(4) -0.014(3) 0.005(3) -0.011(3)
F4 0.068(3) 0.047(3) 0.059(3) 0.003(3) -0.027(3) -0.004(3)
F5 0.053(3) 0.040(3) 0.073(3) 0.013(3) -0.017(3) 0.001(2)
F6 0.060(3) 0.063(3) 0.083(4) 0.023(3) -0.005(3) 0.008(3)
F7 0.094(4) 0.056(3) 0.083(4) 0.014(3) 0.017(3) 0.023(3)
F8 0.066(3) 0.040(3) 0.056(3) 0.010(2) -0.019(3) 0.002(2)
N1 0.096(6) 0.126(8) 0.109(7) -0.019(6) -0.044(6) 0.008(6)
N2 0.148(8) 0.166(9) 0.128(8) -0.016(7) -0.057(7) -0.001(8)
N3 0.086(6) 0.128(7) 0.084(6) -0.007(6) -0.013(5) 0.015(6)
N4 0.089(6) 0.132(7) 0.053(5) -0.006(5) -0.006(5) -0.001(6)
N5 0.066(5) 0.074(5) 0.076(5) 0.011(5) -0.021(5) -0.006(4)
O1 0.111(7) 0.201(10) 0.105(7) -0.031(7) -0.032(6) -0.029(7)
O2 0.118(6) 0.166(7) 0.109(6) 0.016(6) -0.066(5) -0.004(6)
O3 0.175(9) 0.194(11) 0.190(10) -0.005(9) -0.067(8) -0.033(9)
O4 0.121(6) 0.186(8) 0.103(6) -0.024(6) -0.025(5) -0.038(6)
O5 0.125(7) 0.245(12) 0.104(7) -0.037(7) -0.027(6) -0.027(8)
O6 0.254(13) 0.214(12) 0.142(9) 0.016(9) -0.070(9) -0.005(11)
O7 0.137(7) 0.191(9) 0.154(7) -0.028(7) -0.048(6) 0.009(7)
O8 0.087(4) 0.066(4) 0.052(4) -0.005(3) -0.027(4) 0.008(4)
O9 0.065(4) 0.070(4) 0.055(4) -0.007(3) -0.016(3) 0.009(4)
O10 0.082(5) 0.090(5) 0.144(6) -0.045(5) 0.020(5) -0.020(4)
O11 0.211(8) 0.105(6) 0.112(6) -0.033(5) 0.008(6) -0.074(6)
O12 0.107(6) 0.071(5) 0.147(7) 0.007(5) 0.035(5) 0.011(4)
O13 0.164(7) 0.112(7) 0.243(9) 0.017(7) 0.091(7) 0.037(6)
O14 0.119(6) 0.119(6) 0.092(5) 0.027(5) -0.006(5) 0.020(5)
O15 0.128(6) 0.091(5) 0.116(6) 0.013(5) 0.016(5) 0.011(5)
O16 0.125(6) 0.062(5) 0.174(7) -0.012(5) 0.041(6) -0.010(5)
O17 0.105(5) 0.056(4) 0.158(7) -0.020(5) 0.037(5) -0.019(4)
O18 0.076(5) 0.123(6) 0.210(8) 0.063(6) -0.040(5) 0.003(5)
O19 0.091(5) 0.061(4) 0.110(5) -0.030(4) -0.028(4) 0.014(4)
O20 0.224(8) 0.121(7) 0.224(8) -0.036(7) 0.126(7) 0.021(7)
O21 0.074(4) 0.067(4) 0.104(5) -0.016(4) 0.010(4) 0.001(4)
O22 0.053(4) 0.053(4) 0.058(4) 0.010(3) -0.009(3) 0.004(3)
O23 0.088(5) 0.075(5) 0.132(6) 0.044(4) 0.010(5) 0.012(4)
O24 0.083(5) 0.103(5) 0.198(7) 0.083(5) -0.012(5) 0.018(5)
O25 0.119(6) 0.098(6) 0.165(7) 0.009(5) 0.059(6) 0.021(5)
O26 0.198(8) 0.131(7) 0.222(9) 0.006(7) 0.095(7) 0.024(7)
O27 0.130(7) 0.136(7) 0.226(9) 0.030(7) 0.071(6) 0.039(6)
O28 0.105(6) 0.087(5) 0.149(7) 0.000(5) 0.040(5) -0.001(5)
O29 0.210(8) 0.099(6) 0.111(6) 0.003(5) 0.027(6) -0.001(6)
O30 0.112(5) 0.107(5) 0.077(5) 0.012(4) -0.014(4) 0.042(5)
O31 0.084(5) 0.108(6) 0.108(6) -0.018(5) -0.001(5) 0.007(4)
O32 0.066(4) 0.080(5) 0.093(5) -0.006(4) -0.033(4) -0.004(4)
O33 0.150(7) 0.077(5) 0.128(6) 0.030(5) 0.050(5) 0.004(5)
O34 0.058(4) 0.058(4) 0.102(5) 0.016(4) 0.001(4) -0.010(3)
O35 0.051(4) 0.050(4) 0.062(4) 0.018(3) -0.018(3) -0.001(3)
O36 0.070(4) 0.051(4) 0.092(5) -0.004(4) -0.010(4) -0.001(3)
O37 0.078(4) 0.054(4) 0.073(4) 0.001(3) -0.019(4) -0.007(4)
O38 0.083(5) 0.061(4) 0.069(4) 0.007(4) 0.005(4) -0.006(4)
O39 0.071(4) 0.068(5) 0.131(6) 0.023(4) 0.012(4) 0.011(4)

loop_
_atom_type_symbol
_atom_type_description
_atom_type_scat_dispersion_real
_atom_type_scat_dispersion_imag
_atom_type_scat_source
C C 0.0033 0.0016 'International Tables Vol C Tables 4.2.6.8 and 6.1.1.4'
Cr Cr 0.3209 0.6236 'International Tables Vol C Tables 4.2.6.8 and 6.1.1.4'
Cu Cu 0.3201 1.2651 'International Tables Vol C Tables 4.2.6.8 and 6.1.1.4'
F F 0.0171 0.0103 'International Tables Vol C Tables 4.2.6.8 and 6.1.1.4'
N N 0.0061 0.0033 'International Tables Vol C Tables 4.2.6.8 and 6.1.1.4'
O O 0.0106 0.006 'International Tables Vol C Tables 4.2.6.8 and 6.1.1.4'
H H 0 0 'International Tables Vol C Tables 4.2.6.8 and 6.1.1.4'
Ni Ni 0.3393 1.1124 'International Tables Vol C Tables 4.2.6.8 and 6.1.1.4'

loop_
_geom_angle_atom_site_label_1
_geom_angle_atom_site_label_2
_geom_angle_atom_site_label_3
_geom_angle
_geom_angle_site_symmetry_1
_geom_angle_site_symmetry_3
O7 C1 C2 105.0(17) . .
O7 C1 H1A 110.7 . .
C2 C1 H1A 110.7 . .
O7 C1 H1B 110.7 . .
C2 C1 H1B 110.7 . .
H1A C1 H1B 108.8 . .
C3 C2 C1 108(2) . .
C3 C2 H2A 110 . .
C1 C2 H2A 110 . .
C3 C2 H2B 110 . .
C1 C2 H2B 110 . .
H2A C2 H2B 108.4 . .
C2 C3 C4 107(2) . .
C2 C3 H3A 110.4 . .
C4 C3 H3A 110.4 . .
C2 C3 H3B 110.4 . .
C4 C3 H3B 110.4 . .
H3A C3 H3B 108.6 . .
O7 C4 C3 107.2(17) . .
O7 C4 H4A 110.3 . .
C3 C4 H4A 110.3 . .
O7 C4 H4B 110.3 . .
C3 C4 H4B 110.3 . .
H4A C4 H4B 108.5 . .
N3 C5 C6 120.2(12) . .
N3 C5 H5 119.9 . .
C6 C5 H5 119.9 . .
C7 C6 C5 119.2(12) . .
C7 C6 H6 120.4 . .
C5 C6 H6 120.4 . .
C39 C7 C6 119.8(11) . .
C39 C7 C8 121.1(10) . .
C6 C7 C8 119.0(10) . .
O8 C8 O9 127.9(9) . .
O8 C8 C7 117.7(9) . .
O9 C8 C7 114.3(9) . .
O11 C9 O10 128.0(10) . .
O11 C9 C10 106.3(9) . .
O10 C9 C10 123.2(10) . .
C13 C10 C11 114.2(13) . .
C13 C10 C12 111.7(12) . .
C11 C10 C12 107.8(12) . .
C13 C10 C9 103.5(10) . .
C11 C10 C9 110.9(11) . .
C12 C10 C9 108.7(10) . .
C10 C11 H11A 109.5 . .
C10 C11 H11B 109.5 . .
H11A C11 H11B 109.5 . .
C10 C11 H11C 109.5 . .
H11A C11 H11C 109.5 . .
H11B C11 H11C 109.5 . .
C10 C12 H12A 109.5 . .
C10 C12 H12B 109.5 . .
H12A C12 H12B 109.5 . .
C10 C12 H12C 109.5 . .
H12A C12 H12C 109.5 . .
H12B C12 H12C 109.5 . .
C10 C13 H13A 109.5 . .
C10 C13 H13B 109.5 . .
H13A C13 H13B 109.5 . .
C10 C13 H13C 109.5 . .
H13A C13 H13C 109.5 . .
H13B C13 H13C 109.5 . .
O12 C14 O13 125.2(10) . .
O12 C14 C15 119.4(10) . .
O13 C14 C15 115.2(11) . .
C17 C15 C18 116.0(11) . .
C17 C15 C16 113.4(11) . .
C18 C15 C16 108.8(11) . .
C17 C15 C14 99.0(9) . .
C18 C15 C14 109.5(10) . .
C16 C15 C14 109.7(9) . .
C15 C16 H16A 109.5 . .
C15 C16 H16B 109.5 . .
H16A C16 H16B 109.5 . .
C15 C16 H16C 109.5 . .
H16A C16 H16C 109.5 . .
H16B C16 H16C 109.5 . .
C15 C17 H17A 109.5 . .
C15 C17 H17B 109.5 . .
H17A C17 H17B 109.5 . .
C15 C17 H17C 109.5 . .
H17A C17 H17C 109.5 . .
H17B C17 H17C 109.5 . .
C15 C18 H18A 109.5 . .
C15 C18 H18B 109.5 . .
H18A C18 H18B 109.5 . .
C15 C18 H18C 109.5 . .
H18A C18 H18C 109.5 . .
H18B C18 H18C 109.5 . .
O14 C19 O15 126.1(10) . .
O14 C19 C20 115.4(10) . .
O15 C19 C20 118.4(9) . .
C23 C20 C21 110.4(11) . .
C23 C20 C22 115.2(12) . .
C21 C20 C22 109.6(11) . .
C23 C20 C19 108.1(9) . .
C21 C20 C19 109.6(10) . .
C22 C20 C19 103.7(10) . .
C20 C21 H21A 109.5 . .
C20 C21 H21B 109.5 . .
H21A C21 H21B 109.5 . .
C20 C21 H21C 109.5 . .
H21A C21 H21C 109.5 . .
H21B C21 H21C 109.5 . .
C20 C22 H22A 109.5 . .
C20 C22 H22B 109.5 . .
H22A C22 H22B 109.5 . .
C20 C22 H22C 109.5 . .
H22A C22 H22C 109.5 . .
H22B C22 H22C 109.5 . .
C20 C23 H23A 109.5 . .
C20 C23 H23B 109.5 . .
H23A C23 H23B 109.5 . .
C20 C23 H23C 109.5 . .
H23A C23 H23C 109.5 . .
H23B C23 H23C 109.5 . .
O17 C24 O16 125.7(9) . .
O17 C24 C25 119.0(9) . .
O16 C24 C25 115.0(9) . .
C28 C25 C26 113.0(9) . .
C28 C25 C27 112.9(9) . .
C26 C25 C27 109.2(9) . .
C28 C25 C24 107.2(8) . .
C26 C25 C24 109.3(8) . .
C27 C25 C24 104.9(8) . .
C25 C26 H26A 109.5 . .
C25 C26 H26B 109.5 . .
H26A C26 H26B 109.5 . .
C25 C26 H26C 109.5 . .
H26A C26 H26C 109.5 . .
H26B C26 H26C 109.5 . .
C25 C27 H27A 109.5 . .
C25 C27 H27B 109.5 . .
H27A C27 H27B 109.5 . .
C25 C27 H27C 109.5 . .
H27A C27 H27C 109.5 . .
H27B C27 H27C 109.5 . .
C25 C28 H28A 109.5 . .
C25 C28 H28B 109.5 . .
H28A C28 H28B 109.5 . .
C25 C28 H28C 109.5 . .
H28A C28 H28C 109.5 . .
H28B C28 H28C 109.5 . .
O19 C29 O18 122.8(9) . .
O19 C29 C30 120.6(9) . .
O18 C29 C30 116.3(10) . .
C33 C30 C31 108.2(10) . .
C33 C30 C32 112.9(11) . .
C31 C30 C32 110.1(10) . .
C33 C30 C29 110.8(10) . .
C31 C30 C29 109.8(9) . .
C32 C30 C29 105.0(8) . .
C30 C31 H31A 109.5 . .
C30 C31 H31B 109.5 . .
H31A C31 H31B 109.5 . .
C30 C31 H31C 109.5 . .
H31A C31 H31C 109.5 . .
H31B C31 H31C 109.5 . .
C30 C32 H32A 109.5 . .
C30 C32 H32B 109.5 . .
H32A C32 H32B 109.5 . .
C30 C32 H32C 109.5 . .
H32A C32 H32C 109.5 . .
H32B C32 H32C 109.5 . .
C30 C33 H33A 109.5 . .
C30 C33 H33B 109.5 . .
H33A C33 H33B 109.5 . .
C30 C33 H33C 109.5 . .
H33A C33 H33C 109.5 . .
H33B C33 H33C 109.5 . .
O21 C34 O20 122.1(10) . .
O21 C34 C35 114.4(10) . .
O20 C34 C35 122.0(11) . .
C36 C35 C37 116.5(11) . .
C36 C35 C38 108.4(12) . .
C37 C35 C38 109.0(12) . .
C36 C35 C34 106.8(10) . .
C37 C35 C34 108.9(10) . .
C38 C35 C34 106.8(11) . .
C35 C36 H36A 109.5 . .
C35 C36 H36B 109.5 . .
H36A C36 H36B 109.5 . .
C35 C36 H36C 109.5 . .
H36A C36 H36C 109.5 . .
H36B C36 H36C 109.5 . .
C35 C37 H37A 109.5 . .
C35 C37 H37B 109.5 . .
H37A C37 H37B 109.5 . .
C35 C37 H37C 109.5 . .
H37A C37 H37C 109.5 . .
H37B C37 H37C 109.5 . .
C35 C38 H38A 109.5 . .
C35 C38 H38B 109.5 . .
H38A C38 H38B 109.5 . .
C35 C38 H38C 109.5 . .
H38A C38 H38C 109.5 . .
H38B C38 H38C 109.5 . .
C7 C39 C40 119.0(12) . .
C7 C39 H39 120.5 . .
C40 C39 H39 120.5 . .
N3 C40 C39 123.1(13) . .
N3 C40 H40 118.5 . .
C39 C40 H40 118.5 . .
N4 C41 C42 122.7(11) . .
N4 C41 H41 118.7 . .
C42 C41 H41 118.7 . .
C43 C42 C41 119.3(11) . .
C43 C42 H42 120.4 . .
C41 C42 H42 120.4 . .
C42 C43 C85 118.1(9) . .
C42 C43 C44 119.6(9) . .
C85 C43 C44 122.1(9) . .
O22 C44 O35 129.0(8) . .
O22 C44 C43 117.2(8) . .
O35 C44 C43 113.7(8) . .
O24 C45 O23 128.8(10) . .
O24 C45 C46 113.2(9) . .
O23 C45 C46 117.6(9) . .
C49 C46 C47 109.3(10) . .
C49 C46 C48 111.8(11) . .
C47 C46 C48 109.5(9) . .
C49 C46 C45 107.9(9) . .
C47 C46 C45 108.9(9) . .
C48 C46 C45 109.3(9) . .
C46 C47 H47A 109.5 . .
C46 C47 H47B 109.5 . .
H47A C47 H47B 109.5 . .
C46 C47 H47C 109.5 . .
H47A C47 H47C 109.5 . .
H47B C47 H47C 109.5 . .
C46 C48 H48A 109.5 . .
C46 C48 H48B 109.5 . .
H48A C48 H48B 109.5 . .
C46 C48 H48C 109.5 . .
H48A C48 H48C 109.5 . .
H48B C48 H48C 109.5 . .
C46 C49 H49A 109.5 . .
C46 C49 H49B 109.5 . .
H49A C49 H49B 109.5 . .
C46 C49 H49C 109.5 . .
H49A C49 H49C 109.5 . .
H49B C49 H49C 109.5 . .
O25 C50 O26 120.5(11) . .
O25 C50 C51 125.2(12) . .
O26 C50 C51 111.4(10) . .
C54 C51 C52 108.8(12) . .
C54 C51 C53 115.4(12) . .
C52 C51 C53 110.7(12) . .
C54 C51 C50 105.7(10) . .
C52 C51 C50 110.6(11) . .
C53 C51 C50 105.4(10) . .
C51 C52 H52A 109.5 . .
C51 C52 H52B 109.5 . .
H52A C52 H52B 109.5 . .
C51 C52 H52C 109.5 . .
H52A C52 H52C 109.5 . .
H52B C52 H52C 109.5 . .
C51 C53 H53A 109.5 . .
C51 C53 H53B 109.5 . .
H53A C53 H53B 109.5 . .
C51 C53 H53C 109.5 . .
H53A C53 H53C 109.5 . .
H53B C53 H53C 109.5 . .
C51 C54 H54A 109.5 . .
C51 C54 H54B 109.5 . .
H54A C54 H54B 109.5 . .
C51 C54 H54C 109.5 . .
H54A C54 H54C 109.5 . .
H54B C54 H54C 109.5 . .
O28 C55 O27 122.8(10) . .
O28 C55 C56 121.9(10) . .
O27 C55 C56 115.1(9) . .
C59 C56 C57 107.1(10) . .
C59 C56 C58 115.6(11) . .
C57 C56 C58 109.1(11) . .
C59 C56 C55 107.7(9) . .
C57 C56 C55 110.9(9) . .
C58 C56 C55 106.3(9) . .
C56 C57 H57A 109.5 . .
C56 C57 H57B 109.5 . .
H57A C57 H57B 109.5 . .
C56 C57 H57C 109.5 . .
H57A C57 H57C 109.5 . .
H57B C57 H57C 109.5 . .
C56 C58 H58A 109.5 . .
C56 C58 H58B 109.5 . .
H58A C58 H58B 109.5 . .
C56 C58 H58C 109.5 . .
H58A C58 H58C 109.5 . .
H58B C58 H58C 109.5 . .
C56 C59 H59A 109.5 . .
C56 C59 H59B 109.5 . .
H59A C59 H59B 109.5 . .
C56 C59 H59C 109.5 . .
H59A C59 H59C 109.5 . .
H59B C59 H59C 109.5 . .
O30 C60 O29 122.9(9) . .
O30 C60 C61 117.7(10) . .
O29 C60 C61 118.4(10) . .
C64 C61 C62 110.7(10) . .
C64 C61 C63 112.2(12) . .
C62 C61 C63 110.8(10) . .
C64 C61 C60 109.0(11) . .
C62 C61 C60 110.4(9) . .
C63 C61 C60 103.6(9) . .
C61 C62 H62A 109.5 . .
C61 C62 H62B 109.5 . .
H62A C62 H62B 109.5 . .
C61 C62 H62C 109.5 . .
H62A C62 H62C 109.5 . .
H62B C62 H62C 109.5 . .
C61 C63 H63A 109.5 . .
C61 C63 H63B 109.5 . .
H63A C63 H63B 109.5 . .
C61 C63 H63C 109.5 . .
H63A C63 H63C 109.5 . .
H63B C63 H63C 109.5 . .
C61 C64 H64A 109.5 . .
C61 C64 H64B 109.5 . .
H64A C64 H64B 109.5 . .
C61 C64 H64C 109.5 . .
H64A C64 H64C 109.5 . .
H64B C64 H64C 109.5 . .
O31 C65 O32 125.6(8) . .
O31 C65 C66 121.0(8) . .
O32 C65 C66 112.8(8) . .
C67 C66 C69 109.2(9) . .
C67 C66 C68 109.8(9) . .
C69 C66 C68 110.5(8) . .
C67 C66 C65 110.3(7) . .
C69 C66 C65 108.9(8) . .
C68 C66 C65 108.2(8) . .
C66 C67 H67A 109.5 . .
C66 C67 H67B 109.5 . .
H67A C67 H67B 109.5 . .
C66 C67 H67C 109.5 . .
H67A C67 H67C 109.5 . .
H67B C67 H67C 109.5 . .
C66 C68 H68A 109.5 . .
C66 C68 H68B 109.5 . .
H68A C68 H68B 109.5 . .
C66 C68 H68C 109.5 . .
H68A C68 H68C 109.5 . .
H68B C68 H68C 109.5 . .
C66 C69 H69A 109.5 . .
C66 C69 H69B 109.5 . .
H69A C69 H69B 109.5 . .
C66 C69 H69C 109.5 . .
H69A C69 H69C 109.5 . .
H69B C69 H69C 109.5 . .
O34 C70 O33 128.4(8) . .
O34 C70 C71 121.4(8) . .
O33 C70 C71 110.2(8) . .
C74 C71 C72 112.3(10) . .
C74 C71 C73 111.5(10) . .
C72 C71 C73 108.2(9) . .
C74 C71 C70 106.9(8) . .
C72 C71 C70 111.4(9) . .
C73 C71 C70 106.4(8) . .
C71 C72 H72A 109.5 . .
C71 C72 H72B 109.5 . .
H72A C72 H72B 109.5 . .
C71 C72 H72C 109.5 . .
H72A C72 H72C 109.5 . .
H72B C72 H72C 109.5 . .
C71 C73 H73A 109.5 . .
C71 C73 H73B 109.5 . .
H73A C73 H73B 109.5 . .
C71 C73 H73C 109.5 . .
H73A C73 H73C 109.5 . .
H73B C73 H73C 109.5 . .
C71 C74 H74A 109.5 . .
C71 C74 H74B 109.5 . .
H74A C74 H74B 109.5 . .
C71 C74 H74C 109.5 . .
H74A C74 H74C 109.5 . .
H74B C74 H74C 109.5 . .
O37 C75 O36 129.4(8) . .
O37 C75 C76 116.7(8) . .
O36 C75 C76 113.8(7) . .
C79 C76 C78 111.2(9) . .
C79 C76 C77 108.7(9) . .
C78 C76 C77 110.2(8) . .
C79 C76 C75 110.3(8) . .
C78 C76 C75 109.5(8) . .
C77 C76 C75 106.8(7) . .
C76 C77 H77A 109.5 . .
C76 C77 H77B 109.5 . .
H77A C77 H77B 109.5 . .
C76 C77 H77C 109.5 . .
H77A C77 H77C 109.5 . .
H77B C77 H77C 109.5 . .
C76 C78 H78A 109.5 . .
C76 C78 H78B 109.5 . .
H78A C78 H78B 109.5 . .
C76 C78 H78C 109.5 . .
H78A C78 H78C 109.5 . .
H78B C78 H78C 109.5 . .
C76 C79 H79A 109.5 . .
C76 C79 H79B 109.5 . .
H79A C79 H79B 109.5 . .
C76 C79 H79C 109.5 . .
H79A C79 H79C 109.5 . .
H79B C79 H79C 109.5 . .
O38 C80 O39 126.7(8) . .
O38 C80 C81 122.3(9) . .
O39 C80 C81 111.0(8) . .
C84 C81 C82 110.3(10) . .
C84 C81 C83 109.3(11) . .
C82 C81 C83 106.9(10) . .
C84 C81 C80 109.7(9) . .
C82 C81 C80 115.6(8) . .
C83 C81 C80 104.8(9) . .
C81 C82 H82A 109.5 . .
C81 C82 H82B 109.5 . .
H82A C82 H82B 109.5 . .
C81 C82 H82C 109.5 . .
H82A C82 H82C 109.5 . .
H82B C82 H82C 109.5 . .
C81 C83 H83A 109.5 . .
C81 C83 H83B 109.5 . .
H83A C83 H83B 109.5 . .
C81 C83 H83C 109.5 . .
H83A C83 H83C 109.5 . .
H83B C83 H83C 109.5 . .
C81 C84 H84A 109.5 . .
C81 C84 H84B 109.5 . .
H84A C84 H84B 109.5 . .
C81 C84 H84C 109.5 . .
H84A C84 H84C 109.5 . .
H84B C84 H84C 109.5 . .
C43 C85 C86 120.8(10) . .
C43 C85 H85 119.6 . .
C86 C85 H85 119.6 . .
N4 C86 C85 119.7(10) . .
N4 C86 H86 120.2 . .
C85 C86 H86 120.2 . .
N5 C87 C88 117.0(9) . .
N5 C87 H87A 108 . .
C88 C87 H87A 108 . .
N5 C87 H87B 108 . .
C88 C87 H87B 108 . .
H87A C87 H87B 107.3 . .
C87 C88 C89 117.1(10) . .
C87 C88 H88A 108 . .
C89 C88 H88A 108 . .
C87 C88 H88B 108 . .
C89 C88 H88B 108 . .
H88A C88 H88B 107.3 . .
C88 C89 H89A 109.5 . .
C88 C89 H89B 109.5 . .
H89A C89 H89B 109.5 . .
C88 C89 H89C 109.5 . .
H89A C89 H89C 109.5 . .
H89B C89 H89C 109.5 . .
C91 C90 N5 119.2(10) . .
C91 C90 H90A 107.5 . .
N5 C90 H90A 107.5 . .
C91 C90 H90B 107.5 . .
N5 C90 H90B 107.5 . .
H90A C90 H90B 107 . .
C90 C91 C92 120.6(11) . .
C90 C91 H91A 107.2 . .
C92 C91 H91A 107.2 . .
C90 C91 H91B 107.2 . .
C92 C91 H91B 107.2 . .
H91A C91 H91B 106.8 . .
C91 C92 H92A 109.5 . .
C91 C92 H92B 109.5 . .
H92A C92 H92B 109.5 . .
C91 C92 H92C 109.5 . .
H92A C92 H92C 109.5 . .
H92B C92 H92C 109.5 . .
C94 C93 C98 118.8(17) . .
C94 C93 H93 120.6 . .
C98 C93 H93 120.6 . .
C93 C94 C95 118.6(16) . .
C93 C94 C99 124.7(16) . .
C95 C94 C99 114.0(15) . .
C94 C95 C96 111.1(16) . .
C94 C95 H95 124.5 . .
C96 C95 H95 124.5 . .
C97 C96 C95 137.2(18) . .
C97 C96 H96 111.4 . .
C95 C96 H96 111.4 . .
C98 C97 C96 103.3(17) . .
C98 C97 H97 128.3 . .
C96 C97 H97 128.3 . .
C97 C98 C93 128.0(19) . .
C97 C98 H98 116 . .
C93 C98 H98 116 . .
C94 C99 H99A 109.5 . .
C94 C99 H99B 109.5 . .
H99A C99 H99B 109.5 . .
C94 C99 H99C 109.5 . .
H99A C99 H99C 109.5 . .
H99B C99 H99C 109.5 . .
C101 C100 C105 118.2(17) . .
C101 C100 H100 120.9 . .
C105 C100 H100 120.9 . .
C100 C101 C102 122.2(16) . .
C100 C101 C106 122.8(17) . .
C102 C101 C106 115.0(17) . .
C101 C102 C103 109.5(18) . .
C101 C102 H102 125.2 . .
C103 C102 H102 125.2 . .
C104 C103 C102 137(2) . .
C104 C103 H103 111.7 . .
C102 C103 H103 111.7 . .
C105 C104 C103 105(2) . .
C105 C104 H104 127.7 . .
C103 C104 H104 127.7 . .
C104 C105 C100 128(2) . .
C104 C105 H105 116 . .
C100 C105 H105 116 . .
C101 C106 H10A 109.5 . .
C101 C106 H10B 109.5 . .
H10A C106 H10B 109.5 . .
C101 C106 H10C 109.5 . .
H10A C106 H10C 109.5 . .
H10B C106 H10C 109.5 . .
F8 Cr1 O39 94.4(3) 4_666 4_666
F8 Cr1 O19 89.5(3) 4_666 .
O39 Cr1 O19 87.5(3) 4_666 .
F8 Cr1 F1 86.7(2) 4_666 .
O39 Cr1 F1 177.9(3) 4_666 .
O19 Cr1 F1 90.7(3) . .
F8 Cr1 O9 91.8(2) 4_666 .
O39 Cr1 O9 94.4(3) 4_666 .
O19 Cr1 O9 177.6(3) . .
F1 Cr1 O9 87.4(2) . .
F8 Cr1 O21 178.2(3) 4_666 .
O39 Cr1 O21 87.2(3) 4_666 .
O19 Cr1 O21 91.3(3) . .
F1 Cr1 O21 91.7(3) . .
O9 Cr1 O21 87.3(3) . .
F2 Cr2 F1 88.2(2) . .
F2 Cr2 O13 93.6(4) . .
F1 Cr2 O13 176.3(5) . .
F2 Cr2 O20 179.3(5) . .
F1 Cr2 O20 91.6(4) . .
O13 Cr2 O20 86.7(5) . .
F2 Cr2 O11 90.9(4) . .
F1 Cr2 O11 88.9(3) . .
O13 Cr2 O11 87.9(5) . .
O20 Cr2 O11 89.7(5) . .
F2 Cr2 O18 90.0(3) . .
F1 Cr2 O18 89.2(3) . .
O13 Cr2 O18 94.0(5) . .
O20 Cr2 O18 89.4(5) . .
O11 Cr2 O18 177.8(4) . .
O10 Cr3 F3 88.4(3) . .
O10 Cr3 F2 90.7(3) . .
F3 Cr3 F2 89.8(2) . .
O10 Cr3 O16 88.9(4) . .
F3 Cr3 O16 92.4(3) . .
F2 Cr3 O16 177.8(3) . .
O10 Cr3 O12 93.2(4) . .
F3 Cr3 O12 178.0(3) . .
F2 Cr3 O12 91.4(3) . .
O16 Cr3 O12 86.4(4) . .
O10 Cr3 O14 179.0(4) . .
F3 Cr3 O14 90.7(3) . .
F2 Cr3 O14 88.9(3) . .
O16 Cr3 O14 91.6(4) . .
O12 Cr3 O14 87.7(4) . .
O38 Ni4 O37 91.4(3) . .
O38 Ni4 O8 97.4(3) . 4_565
O37 Ni4 O8 88.6(3) . 4_565
O38 Ni4 F4 175.5(2) . .
O37 Ni4 F4 92.1(2) . .
O8 Ni4 F4 85.5(2) 4_565 .
O38 Ni4 O22 89.0(3) . .
O37 Ni4 O22 95.8(3) . .
O8 Ni4 O22 172.2(3) 4_565 .
F4 Ni4 O22 87.9(2) . .
O38 Ni4 F8 91.5(2) . .
O37 Ni4 F8 176.4(2) . .
O8 Ni4 F8 88.9(2) 4_565 .
F4 Ni4 F8 85.1(2) . .
O22 Ni4 F8 86.4(2) . .
F4 Cr5 O36 94.9(3) . .
F4 Cr5 O34 178.0(3) . .
O36 Cr5 O34 85.5(3) . .
F4 Cr5 O35 90.6(2) . .
O36 Cr5 O35 96.2(3) . .
O34 Cr5 O35 87.5(3) . .
F4 Cr5 F5 88.0(2) . .
O36 Cr5 F5 175.8(3) . .
O34 Cr5 F5 91.7(3) . .
O35 Cr5 F5 86.8(2) . .
F4 Cr5 O32 90.2(3) . .
O36 Cr5 O32 88.5(3) . .
O34 Cr5 O32 91.7(3) . .
O35 Cr5 O32 175.1(3) . .
F5 Cr5 O32 88.4(3) . .
O28 Cr6 F5 177.8(3) . .
O28 Cr6 O31 87.8(4) . .
F5 Cr6 O31 91.3(3) . .
O28 Cr6 F6 93.5(3) . .
F5 Cr6 F6 88.5(2) . .
O31 Cr6 F6 89.5(3) . .
O28 Cr6 O33 86.2(4) . .
F5 Cr6 O33 91.9(3) . .
O31 Cr6 O33 93.4(4) . .
F6 Cr6 O33 177.0(3) . .
O28 Cr6 O30 90.2(4) . .
F5 Cr6 O30 90.7(3) . .
O31 Cr6 O30 178.0(4) . .
F6 Cr6 O30 90.4(3) . .
O33 Cr6 O30 86.6(4) . .
O26 Cr7 F6 174.4(5) . .
O26 Cr7 F7 94.2(4) . .
F6 Cr7 F7 89.6(2) . .
O26 Cr7 O29 92.0(5) . .
F6 Cr7 O29 92.1(3) . .
F7 Cr7 O29 90.5(4) . .
O26 Cr7 O24 85.5(5) . .
F6 Cr7 O24 90.2(3) . .
F7 Cr7 O24 92.3(3) . .
O29 Cr7 O24 176.3(4) . .
O26 Cr7 O27 86.4(5) . .
F6 Cr7 O27 89.8(4) . .
F7 Cr7 O27 179.2(4) . .
O29 Cr7 O27 90.0(5) . .
O24 Cr7 O27 87.2(5) . .
F3 Cr8 O25 178.6(4) 4_565 .
F3 Cr8 F7 88.5(2) 4_565 .
O25 Cr8 F7 92.6(3) . .
F3 Cr8 O17 91.6(3) 4_565 4_565
O25 Cr8 O17 87.4(4) . 4_565
F7 Cr8 O17 178.8(4) . 4_565
F3 Cr8 O23 90.1(3) 4_565 .
O25 Cr8 O23 90.8(4) . .
F7 Cr8 O23 90.5(3) . .
O17 Cr8 O23 88.3(4) 4_565 .
F3 Cr8 O15 91.1(3) 4_565 4_565
O25 Cr8 O15 88.0(4) . 4_565
F7 Cr8 O15 89.1(3) . 4_565
O17 Cr8 O15 92.1(4) 4_565 4_565
O23 Cr8 O15 178.7(4) . 4_565
O4 Cu1 N3 91.4(4) . .
O4 Cu1 O2 165.1(4) . .
N3 Cu1 O2 93.0(4) . .
O4 Cu1 N4 89.6(4) . .
N3 Cu1 N4 165.3(4) . .
O2 Cu1 N4 89.7(4) . .
O4 Cu1 O7 74.7(5) . .
N3 Cu1 O7 96.7(4) . .
O2 Cu1 O7 90.7(4) . .
N4 Cu1 O7 97.8(4) . .
Cr2 F1 Cr1 122.3(3) . .
Cr2 F2 Cr3 122.5(3) . .
Cr8 F3 Cr3 123.0(3) 4_666 .
Cr5 F4 Ni4 122.3(2) . .
Cr6 F5 Cr5 124.5(2) . .
Cr7 F6 Cr6 122.3(3) . .
Cr7 F7 Cr8 123.5(3) . .
Cr1 F8 Ni4 121.7(3) 4_565 .
O3 N1 O1 135.9(14) . .
O3 N1 O2 108.0(12) . .
O1 N1 O2 116.1(12) . .
O6 N2 O5 122.9(16) . .
O6 N2 O4 128.5(16) . .
O5 N2 O4 108.6(13) . .
C40 N3 C5 118.6(11) . .
C40 N3 Cu1 119.1(9) . .
C5 N3 Cu1 122.3(8) . .
C86 N4 C41 119.5(10) . .
C86 N4 Cu1 120.5(8) . .
C41 N4 Cu1 120.0(8) . .
C87 N5 C90 119.0(8) . .
C87 N5 H5A 107.6 . .
C90 N5 H5A 107.6 . .
C87 N5 H5B 107.6 . .
C90 N5 H5B 107.6 . .
H5A N5 H5B 107 . .
N1 O2 Cu1 110.3(8) . .
N2 O4 Cu1 114.1(9) . .
C1 O7 C4 106.8(15) . .
C1 O7 Cu1 123.5(12) . .
C4 O7 Cu1 129.1(11) . .
C8 O8 Ni4 130.4(6) . 4_666
C8 O9 Cr1 133.4(6) . .
C9 O10 Cr3 134.6(7) . .
C9 O11 Cr2 130.2(8) . .
C14 O12 Cr3 132.5(8) . .
C14 O13 Cr2 136.4(9) . .
C19 O14 Cr3 133.0(8) . .
C19 O15 Cr8 134.7(8) . 4_666
C24 O16 Cr3 133.6(7) . .
C24 O17 Cr8 132.4(7) . 4_666
C29 O18 Cr2 135.8(8) . .
C29 O19 Cr1 138.7(7) . .
C34 O20 Cr2 140.0(10) . .
C34 O21 Cr1 136.5(7) . .
C44 O22 Ni4 131.2(6) . .
C45 O23 Cr8 133.9(7) . .
C45 O24 Cr7 132.0(8) . .
C50 O25 Cr8 136.8(9) . .
C50 O26 Cr7 133.2(9) . .
C55 O27 Cr7 133.3(8) . .
C55 O28 Cr6 139.4(8) . .
C60 O29 Cr7 136.9(8) . .
C60 O30 Cr6 134.2(7) . .
C65 O31 Cr6 136.9(7) . .
C65 O32 Cr5 131.9(6) . .
C70 O33 Cr6 130.3(7) . .
C70 O34 Cr5 135.1(6) . .
C44 O35 Cr5 130.8(6) . .
C75 O36 Cr5 135.4(6) . .
C75 O37 Ni4 130.3(6) . .
C80 O38 Ni4 133.4(6) . .
C80 O39 Cr1 133.8(6) . 4_565

loop_
_geom_bond_atom_site_label_1
_geom_bond_atom_site_label_2
_geom_bond_distance
_geom_bond_site_symmetry_2
C1 O7 1.39(2) .
C1 C2 1.65(3) .
C1 H1A 0.97 .
C1 H1B 0.97 .
C2 C3 1.32(3) .
C2 H2A 0.97 .
C2 H2B 0.97 .
C3 C4 1.57(3) .
C3 H3A 0.97 .
C3 H3B 0.97 .
C4 O7 1.53(2) .
C4 H4A 0.97 .
C4 H4B 0.97 .
C5 N3 1.358(16) .
C5 C6 1.417(16) .
C5 H5 0.93 .
C6 C7 1.382(15) .
C6 H6 0.93 .
C7 C39 1.340(15) .
C7 C8 1.551(14) .
C8 O8 1.233(11) .
C8 O9 1.263(11) .
C9 O11 1.201(14) .
C9 O10 1.265(13) .
C9 C10 1.559(11) .
C10 C13 1.469(12) .
C10 C11 1.479(13) .
C10 C12 1.514(13) .
C11 H11A 0.96 .
C11 H11B 0.96 .
C11 H11C 0.96 .
C12 H12A 0.96 .
C12 H12B 0.96 .
C12 H12C 0.96 .
C13 H13A 0.96 .
C13 H13B 0.96 .
C13 H13C 0.96 .
C14 O12 1.158(14) .
C14 O13 1.236(15) .
C14 C15 1.584(11) .
C15 C17 1.485(12) .
C15 C18 1.488(12) .
C15 C16 1.490(12) .
C16 H16A 0.96 .
C16 H16B 0.96 .
C16 H16C 0.96 .
C17 H17A 0.96 .
C17 H17B 0.96 .
C17 H17C 0.96 .
C18 H18A 0.96 .
C18 H18B 0.96 .
C18 H18C 0.96 .
C19 O14 1.166(13) .
C19 O15 1.216(13) .
C19 C20 1.576(11) .
C20 C23 1.481(12) .
C20 C21 1.488(12) .
C20 C22 1.504(11) .
C21 H21A 0.96 .
C21 H21B 0.96 .
C21 H21C 0.96 .
C22 H22A 0.96 .
C22 H22B 0.96 .
C22 H22C 0.96 .
C23 H23A 0.96 .
C23 H23B 0.96 .
C23 H23C 0.96 .
C24 O17 1.199(12) .
C24 O16 1.257(13) .
C24 C25 1.572(10) .
C25 C28 1.474(11) .
C25 C26 1.497(11) .
C25 C27 1.512(11) .
C26 H26A 0.96 .
C26 H26B 0.96 .
C26 H26C 0.96 .
C27 H27A 0.96 .
C27 H27B 0.96 .
C27 H27C 0.96 .
C28 H28A 0.96 .
C28 H28B 0.96 .
C28 H28C 0.96 .
C29 O19 1.188(12) .
C29 O18 1.232(14) .
C29 C30 1.566(11) .
C30 C33 1.477(12) .
C30 C31 1.491(11) .
C30 C32 1.516(11) .
C31 H31A 0.96 .
C31 H31B 0.96 .
C31 H31C 0.96 .
C32 H32A 0.96 .
C32 H32B 0.96 .
C32 H32C 0.96 .
C33 H33A 0.96 .
C33 H33B 0.96 .
C33 H33C 0.96 .
C34 O21 1.173(13) .
C34 O20 1.210(15) .
C34 C35 1.576(12) .
C35 C36 1.477(12) .
C35 C37 1.497(12) .
C35 C38 1.508(13) .
C36 H36A 0.96 .
C36 H36B 0.96 .
C36 H36C 0.96 .
C37 H37A 0.96 .
C37 H37B 0.96 .
C37 H37C 0.96 .
C38 H38A 0.96 .
C38 H38B 0.96 .
C38 H38C 0.96 .
C39 C40 1.402(17) .
C39 H39 0.93 .
C40 N3 1.325(16) .
C40 H40 0.93 .
C41 N4 1.324(14) .
C41 C42 1.363(15) .
C41 H41 0.93 .
C42 C43 1.347(14) .
C42 H42 0.93 .
C43 C85 1.364(13) .
C43 C44 1.500(13) .
C44 O22 1.222(10) .
C44 O35 1.279(10) .
C45 O24 1.208(13) .
C45 O23 1.245(13) .
C45 C46 1.557(11) .
C46 C49 1.476(12) .
C46 C47 1.498(11) .
C46 C48 1.507(11) .
C47 H47A 0.96 .
C47 H47B 0.96 .
C47 H47C 0.96 .
C48 H48A 0.96 .
C48 H48B 0.96 .
C48 H48C 0.96 .
C49 H49A 0.96 .
C49 H49B 0.96 .
C49 H49C 0.96 .
C50 O25 1.219(15) .
C50 O26 1.367(17) .
C50 C51 1.578(12) .
C51 C54 1.480(12) .
C51 C52 1.487(12) .
C51 C53 1.508(12) .
C52 H52A 0.96 .
C52 H52B 0.96 .
C52 H52C 0.96 .
C53 H53A 0.96 .
C53 H53B 0.96 .
C53 H53C 0.96 .
C54 H54A 0.96 .
C54 H54B 0.96 .
C54 H54C 0.96 .
C55 O28 1.156(13) .
C55 O27 1.239(15) .
C55 C56 1.567(11) .
C56 C59 1.489(12) .
C56 C57 1.491(12) .
C56 C58 1.492(12) .
C57 H57A 0.96 .
C57 H57B 0.96 .
C57 H57C 0.96 .
C58 H58A 0.96 .
C58 H58B 0.96 .
C58 H58C 0.96 .
C59 H59A 0.96 .
C59 H59B 0.96 .
C59 H59C 0.96 .
C60 O30 1.224(13) .
C60 O29 1.230(14) .
C60 C61 1.570(11) .
C61 C64 1.487(12) .
C61 C62 1.487(12) .
C61 C63 1.513(12) .
C62 H62A 0.96 .
C62 H62B 0.96 .
C62 H62C 0.96 .
C63 H63A 0.96 .
C63 H63B 0.96 .
C63 H63C 0.96 .
C64 H64A 0.96 .
C64 H64B 0.96 .
C64 H64C 0.96 .
C65 O31 1.219(11) .
C65 O32 1.287(11) .
C65 C66 1.559(10) .
C66 C67 1.494(10) .
C66 C69 1.497(10) .
C66 C68 1.520(11) .
C67 H67A 0.96 .
C67 H67B 0.96 .
C67 H67C 0.96 .
C68 H68A 0.96 .
C68 H68B 0.96 .
C68 H68C 0.96 .
C69 H69A 0.96 .
C69 H69B 0.96 .
C69 H69C 0.96 .
C70 O34 1.201(11) .
C70 O33 1.287(12) .
C70 C71 1.566(10) .
C71 C74 1.486(11) .
C71 C72 1.487(11) .
C71 C73 1.506(11) .
C72 H72A 0.96 .
C72 H72B 0.96 .
C72 H72C 0.96 .
C73 H73A 0.96 .
C73 H73B 0.96 .
C73 H73C 0.96 .
C74 H74A 0.96 .
C74 H74B 0.96 .
C74 H74C 0.96 .
C75 O37 1.220(10) .
C75 O36 1.230(11) .
C75 C76 1.567(10) .
C76 C79 1.489(11) .
C76 C78 1.504(11) .
C76 C77 1.507(11) .
C77 H77A 0.96 .
C77 H77B 0.96 .
C77 H77C 0.96 .
C78 H78A 0.96 .
C78 H78B 0.96 .
C78 H78C 0.96 .
C79 H79A 0.96 .
C79 H79B 0.96 .
C79 H79C 0.96 .
C80 O38 1.204(11) .
C80 O39 1.298(12) .
C80 C81 1.560(10) .
C81 C84 1.477(11) .
C81 C82 1.479(11) .
C81 C83 1.525(12) .
C82 H82A 0.96 .
C82 H82B 0.96 .
C82 H82C 0.96 .
C83 H83A 0.96 .
C83 H83B 0.96 .
C83 H83C 0.96 .
C84 H84A 0.96 .
C84 H84B 0.96 .
C84 H84C 0.96 .
C85 C86 1.385(14) .
C85 H85 0.93 .
C86 N4 1.319(13) .
C86 H86 0.93 .
C87 N5 1.406(12) .
C87 C88 1.458(14) .
C87 H87A 0.97 .
C87 H87B 0.97 .
C88 C89 1.477(16) .
C88 H88A 0.97 .
C88 H88B 0.97 .
C89 H89A 0.96 .
C89 H89B 0.96 .
C89 H89C 0.96 .
C90 C91 1.432(16) .
C90 N5 1.444(12) .
C90 H90A 0.97 .
C90 H90B 0.97 .
C91 C92 1.465(16) .
C91 H91A 0.97 .
C91 H91B 0.97 .
C92 H92A 0.96 .
C92 H92B 0.96 .
C92 H92C 0.96 .
C93 C94 1.314(19) .
C93 C98 1.35(2) .
C93 H93 0.93 .
C94 C95 1.34(2) .
C94 C99 1.48(2) .
C95 C96 1.34(2) .
C95 H95 0.93 .
C96 C97 1.32(2) .
C96 H96 0.93 .
C97 C98 1.31(2) .
C97 H97 0.93 .
C98 H98 0.93 .
C99 H99A 0.96 .
C99 H99B 0.96 .
C99 H99C 0.96 .
C100 C101 1.30(2) .
C100 C105 1.35(2) .
C100 H100 0.93 .
C101 C102 1.33(2) .
C101 C106 1.47(2) .
C102 C103 1.34(2) .
C102 H102 0.93 .
C103 C104 1.32(2) .
C103 H103 0.93 .
C104 C105 1.30(2) .
C104 H104 0.93 .
C105 H105 0.93 .
C106 H10A 0.96 .
C106 H10B 0.96 .
C106 H10C 0.96 .
Cr1 F8 1.869(5) 4_666
Cr1 O39 1.899(7) 4_666
Cr1 O19 1.908(8) .
Cr1 F1 1.939(5) .
Cr1 O9 1.946(6) .
Cr1 O21 1.958(8) .
Cr2 F2 1.904(6) .
Cr2 F1 1.913(5) .
Cr2 O13 1.916(11) .
Cr2 O20 1.920(12) .
Cr2 O11 1.957(10) .
Cr2 O18 1.978(10) .
Cr3 O10 1.892(9) .
Cr3 F3 1.905(5) .
Cr3 F2 1.915(5) .
Cr3 O16 1.944(8) .
Cr3 O12 1.962(8) .
Cr3 O14 1.967(9) .
Ni4 O38 1.983(7) .
Ni4 O37 2.024(6) .
Ni4 O8 2.026(6) 4_565
Ni4 F4 2.030(5) .
Ni4 O22 2.035(6) .
Ni4 F8 2.039(5) .
Cr5 F4 1.873(5) .
Cr5 O36 1.909(7) .
Cr5 O34 1.951(7) .
Cr5 O35 1.958(6) .
Cr5 F5 1.965(5) .
Cr5 O32 1.975(7) .
Cr6 O28 1.887(9) .
Cr6 F5 1.897(5) .
Cr6 O31 1.901(8) .
Cr6 F6 1.911(5) .
Cr6 O33 1.948(8) .
Cr6 O30 1.949(8) .
Cr7 O26 1.876(12) .
Cr7 F6 1.901(6) .
Cr7 F7 1.915(6) .
Cr7 O29 1.938(11) .
Cr7 O24 1.958(10) .
Cr7 O27 1.975(11) .
Cr8 F3 1.896(6) 4_565
Cr8 O25 1.902(9) .
Cr8 F7 1.927(6) .
Cr8 O17 1.940(8) 4_565
Cr8 O23 1.947(9) .
Cr8 O15 2.005(9) 4_565
Cu1 O4 1.867(12) .
Cu1 N3 1.991(10) .
Cu1 O2 1.999(11) .
Cu1 N4 2.022(9) .
Cu1 O7 2.249(12) .
F3 Cr8 1.896(6) 4_666
F8 Cr1 1.869(5) 4_565
N1 O3 1.196(17) .
N1 O1 1.204(14) .
N1 O2 1.378(14) .
N2 O6 1.184(19) .
N2 O5 1.280(17) .
N2 O4 1.354(16) .
N5 H5A 0.9 .
N5 H5B 0.9 .
O8 Ni4 2.026(6) 4_666
O15 Cr8 2.005(9) 4_666
O17 Cr8 1.940(8) 4_666
O39 Cr1 1.899(7) 4_565

loop_
_geom_torsion_atom_site_label_1
_geom_torsion_atom_site_label_2
_geom_torsion_atom_site_label_3
_geom_torsion_atom_site_label_4
_geom_torsion
_geom_torsion_site_symmetry_1
_geom_torsion_site_symmetry_4
O7 C1 C2 C3 -26(3) . .
C1 C2 C3 C4 20(3) . .
C2 C3 C4 O7 -8(3) . .
N3 C5 C6 C7 1.9(18) . .
C5 C6 C7 C39 1.1(18) . .
C5 C6 C7 C8 -175.6(10) . .
C39 C7 C8 O8 177.9(11) . .
C6 C7 C8 O8 -5.3(15) . .
C39 C7 C8 O9 -5.2(15) . .
C6 C7 C8 O9 171.6(10) . .
O11 C9 C10 C13 -163.5(12) . .
O10 C9 C10 C13 33.2(15) . .
O11 C9 C10 C11 -40.6(15) . .
O10 C9 C10 C11 156.1(14) . .
O11 C9 C10 C12 77.6(13) . .
O10 C9 C10 C12 -85.7(14) . .
O12 C14 C15 C17 -60.2(15) . .
O13 C14 C15 C17 125.1(14) . .
O12 C14 C15 C18 178.0(13) . .
O13 C14 C15 C18 3.3(16) . .
O12 C14 C15 C16 58.7(16) . .
O13 C14 C15 C16 -116.0(14) . .
O14 C19 C20 C23 148.8(13) . .
O15 C19 C20 C23 -34.0(15) . .
O14 C19 C20 C21 28.5(15) . .
O15 C19 C20 C21 -154.3(12) . .
O14 C19 C20 C22 -88.5(14) . .
O15 C19 C20 C22 88.7(14) . .
O17 C24 C25 C28 -29.1(14) . .
O16 C24 C25 C28 145.1(11) . .
O17 C24 C25 C26 -151.9(12) . .
O16 C24 C25 C26 22.3(14) . .
O17 C24 C25 C27 91.1(13) . .
O16 C24 C25 C27 -94.6(12) . .
O19 C29 C30 C33 168.2(11) . .
O18 C29 C30 C33 -17.1(14) . .
O19 C29 C30 C31 48.7(13) . .
O18 C29 C30 C31 -136.6(11) . .
O19 C29 C30 C32 -69.6(13) . .
O18 C29 C30 C32 105.1(12) . .
O21 C34 C35 C36 55.6(13) . .
O20 C34 C35 C36 -138.3(14) . .
O21 C34 C35 C37 -177.9(11) . .
O20 C34 C35 C37 -11.8(17) . .
O21 C34 C35 C38 -60.3(15) . .
O20 C34 C35 C38 105.8(16) . .
C6 C7 C39 C40 -1.5(19) . .
C8 C7 C39 C40 175.2(11) . .
C7 C39 C40 N3 -1(2) . .
N4 C41 C42 C43 -1(2) . .
C41 C42 C43 C85 -0.5(17) . .
C41 C42 C43 C44 175.7(10) . .
C42 C43 C44 O22 -1.4(14) . .
C85 C43 C44 O22 174.6(9) . .
C42 C43 C44 O35 178.8(9) . .
C85 C43 C44 O35 -5.2(13) . .
O24 C45 C46 C49 -154.4(11) . .
O23 C45 C46 C49 32.0(14) . .
O24 C45 C46 C47 87.0(12) . .
O23 C45 C46 C47 -86.6(12) . .
O24 C45 C46 C48 -32.6(14) . .
O23 C45 C46 C48 153.8(11) . .
O25 C50 C51 C54 6.9(18) . .
O26 C50 C51 C54 -153.7(13) . .
O25 C50 C51 C52 124.5(15) . .
O26 C50 C51 C52 -36.1(16) . .
O25 C50 C51 C53 -115.8(15) . .
O26 C50 C51 C53 83.6(14) . .
O28 C55 C56 C59 36.9(16) . .
O27 C55 C56 C59 -148.1(12) . .
O28 C55 C56 C57 -80.0(15) . .
O27 C55 C56 C57 94.9(14) . .
O28 C55 C56 C58 161.5(13) . .
O27 C55 C56 C58 -23.6(15) . .
O30 C60 C61 C64 143.4(12) . .
O29 C60 C61 C64 -47.6(15) . .
O30 C60 C61 C62 21.6(14) . .
O29 C60 C61 C62 -169.4(11) . .
O30 C60 C61 C63 -97.0(13) . .
O29 C60 C61 C63 72.0(14) . .
O31 C65 C66 C67 147.2(10) . .
O32 C65 C66 C67 -40.7(11) . .
O31 C65 C66 C69 -93.1(11) . .
O32 C65 C66 C69 79.1(10) . .
O31 C65 C66 C68 27.1(13) . .
O32 C65 C66 C68 -160.7(9) . .
O34 C70 C71 C74 -27.4(14) . .
O33 C70 C71 C74 154.4(11) . .
O34 C70 C71 C72 -150.5(10) . .
O33 C70 C71 C72 31.3(12) . .
O34 C70 C71 C73 91.9(11) . .
O33 C70 C71 C73 -86.3(10) . .
O37 C75 C76 C79 144.4(10) . .
O36 C75 C76 C79 -39.1(11) . .
O37 C75 C76 C78 21.6(11) . .
O36 C75 C76 C78 -161.8(9) . .
O37 C75 C76 C77 -97.6(9) . .
O36 C75 C76 C77 78.9(10) . .
O38 C80 C81 C84 22.3(15) . .
O39 C80 C81 C84 -154.8(11) . .
O38 C80 C81 C82 147.7(11) . .
O39 C80 C81 C82 -29.4(13) . .
O38 C80 C81 C83 -95.0(13) . .
O39 C80 C81 C83 87.9(12) . .
C42 C43 C85 C86 0.9(15) . .
C44 C43 C85 C86 -175.2(9) . .
C43 C85 C86 N4 0.2(16) . .
N5 C87 C88 C89 -179.9(10) . .
N5 C90 C91 C92 -176.1(11) . .
C98 C93 C94 C95 21(3) . .
C98 C93 C94 C99 -179(2) . .
C93 C94 C95 C96 -12(3) . .
C99 C94 C95 C96 -174.4(17) . .
C94 C95 C96 C97 0(4) . .
C95 C96 C97 C98 3(4) . .
C96 C97 C98 C93 7(3) . .
C94 C93 C98 C97 -19(4) . .
C105 C100 C101 C102 -3(3) . .
C105 C100 C101 C106 174(2) . .
C100 C101 C102 C103 8(3) . .
C106 C101 C102 C103 -170(2) . .
C101 C102 C103 C104 -4(5) . .
C102 C103 C104 C105 -5(5) . .
C103 C104 C105 C100 10(4) . .
C101 C100 C105 C104 -8(4) . .
F2 Cr2 F1 Cr1 139.1(3) . .
O13 Cr2 F1 Cr1 -101(6) . .
O20 Cr2 F1 Cr1 -40.3(5) . .
O11 Cr2 F1 Cr1 -129.9(4) . .
O18 Cr2 F1 Cr1 49.1(4) . .
F8 Cr1 F1 Cr2 -137.0(3) 4_666 .
O39 Cr1 F1 Cr2 -16(9) 4_666 .
O19 Cr1 F1 Cr2 -47.5(4) . .
O9 Cr1 F1 Cr2 131.0(3) . .
O21 Cr1 F1 Cr2 43.8(4) . .
F1 Cr2 F2 Cr3 141.6(3) . .
O13 Cr2 F2 Cr3 -35.2(5) . .
O20 Cr2 F2 Cr3 -15E1(4) . .
O11 Cr2 F2 Cr3 52.8(4) . .
O18 Cr2 F2 Cr3 -129.2(4) . .
O10 Cr3 F2 Cr2 -47.1(4) . .
F3 Cr3 F2 Cr2 -135.5(3) . .
O16 Cr3 F2 Cr2 32(10) . .
O12 Cr3 F2 Cr2 46.2(4) . .
O14 Cr3 F2 Cr2 133.8(4) . .
O10 Cr3 F3 Cr8 128.7(4) . 4_666
F2 Cr3 F3 Cr8 -140.6(3) . 4_666
O16 Cr3 F3 Cr8 39.9(4) . 4_666
O12 Cr3 F3 Cr8 -15(9) . 4_666
O14 Cr3 F3 Cr8 -51.7(4) . 4_666
O36 Cr5 F4 Ni4 -40.3(3) . .
O34 Cr5 F4 Ni4 62(8) . .
O35 Cr5 F4 Ni4 56.0(3) . .
F5 Cr5 F4 Ni4 142.8(3) . .
O32 Cr5 F4 Ni4 -128.9(3) . .
O38 Ni4 F4 Cr5 -99(3) . .
O37 Ni4 F4 Cr5 42.6(3) . .
O8 Ni4 F4 Cr5 131.0(3) 4_565 .
O22 Ni4 F4 Cr5 -53.1(3) . .
F8 Ni4 F4 Cr5 -139.6(3) . .
O28 Cr6 F5 Cr5 20(9) . .
O31 Cr6 F5 Cr5 -45.5(4) . .
F6 Cr6 F5 Cr5 -135.0(3) . .
O33 Cr6 F5 Cr5 48.0(4) . .
O30 Cr6 F5 Cr5 134.7(4) . .
F4 Cr5 F5 Cr6 142.2(3) . .
O36 Cr5 F5 Cr6 9(4) . .
O34 Cr5 F5 Cr6 -39.7(3) . .
O35 Cr5 F5 Cr6 -127.1(3) . .
O32 Cr5 F5 Cr6 51.9(3) . .
O26 Cr7 F6 Cr6 -94(4) . .
F7 Cr7 F6 Cr6 133.2(3) . .
O29 Cr7 F6 Cr6 42.7(4) . .
O24 Cr7 F6 Cr6 -134.4(4) . .
O27 Cr7 F6 Cr6 -47.2(5) . .
O28 Cr6 F6 Cr7 39.0(4) . .
F5 Cr6 F6 Cr7 -141.9(3) . .
O31 Cr6 F6 Cr7 126.8(4) . .
O33 Cr6 F6 Cr7 -44(7) . .
O30 Cr6 F6 Cr7 -51.2(4) . .
O26 Cr7 F7 Cr8 -38.7(6) . .
F6 Cr7 F7 Cr8 137.2(4) . .
O29 Cr7 F7 Cr8 -130.8(4) . .
O24 Cr7 F7 Cr8 46.9(4) . .
O27 Cr7 F7 Cr8 10E1(3) . .
F3 Cr8 F7 Cr7 -137.3(4) 4_565 .
O25 Cr8 F7 Cr7 43.6(5) . .
O17 Cr8 F7 Cr7 -45(17) 4_565 .
O23 Cr8 F7 Cr7 -47.2(4) . .
O15 Cr8 F7 Cr7 131.6(4) 4_565 .
O38 Ni4 F8 Cr1 43.7(3) . 4_565
O37 Ni4 F8 Cr1 -101(4) . 4_565
O8 Ni4 F8 Cr1 -53.6(3) 4_565 4_565
F4 Ni4 F8 Cr1 -139.2(3) . 4_565
O22 Ni4 F8 Cr1 132.6(3) . 4_565
C39 C40 N3 C5 4(2) . .
C39 C40 N3 Cu1 -176.2(10) . .
C6 C5 N3 C40 -4.5(18) . .
C6 C5 N3 Cu1 175.9(9) . .
O4 Cu1 N3 C40 -146.0(10) . .
O2 Cu1 N3 C40 48.3(11) . .
N4 Cu1 N3 C40 -52(2) . .
O7 Cu1 N3 C40 139.3(10) . .
O4 Cu1 N3 C5 33.6(10) . .
O2 Cu1 N3 C5 -132.2(10) . .
N4 Cu1 N3 C5 127.6(17) . .
O7 Cu1 N3 C5 -41.2(11) . .
C85 C86 N4 C41 -1.6(17) . .
C85 C86 N4 Cu1 178.0(8) . .
C42 C41 N4 C86 2(2) . .
C42 C41 N4 Cu1 -177.6(10) . .
O4 Cu1 N4 C86 -83.3(10) . .
N3 Cu1 N4 C86 -177.6(15) . .
O2 Cu1 N4 C86 81.8(10) . .
O7 Cu1 N4 C86 -8.8(10) . .
O4 Cu1 N4 C41 96.3(10) . .
N3 Cu1 N4 C41 2(2) . .
O2 Cu1 N4 C41 -98.6(10) . .
O7 Cu1 N4 C41 170.8(10) . .
C88 C87 N5 C90 179.6(9) . .
C91 C90 N5 C87 -179.4(10) . .
O3 N1 O2 Cu1 -166.0(9) . .
O1 N1 O2 Cu1 15.3(12) . .
O4 Cu1 O2 N1 156.0(13) . .
N3 Cu1 O2 N1 -96.8(7) . .
N4 Cu1 O2 N1 68.6(7) . .
O7 Cu1 O2 N1 166.4(7) . .
O6 N2 O4 Cu1 -178.7(14) . .
O5 N2 O4 Cu1 1.6(13) . .
N3 Cu1 O4 N2 79.2(9) . .
O2 Cu1 O4 N2 -173.5(13) . .
N4 Cu1 O4 N2 -86.1(9) . .
O7 Cu1 O4 N2 175.7(9) . .
C2 C1 O7 C4 19(2) . .
C2 C1 O7 Cu1 -168.9(11) . .
C3 C4 O7 C1 -9(2) . .
C3 C4 O7 Cu1 179.9(12) . .
O4 Cu1 O7 C1 -160.8(15) . .
N3 Cu1 O7 C1 -71.2(15) . .
O2 Cu1 O7 C1 21.9(15) . .
N4 Cu1 O7 C1 111.7(15) . .
O4 Cu1 O7 C4 8.8(12) . .
N3 Cu1 O7 C4 98.4(13) . .
O2 Cu1 O7 C4 -168.5(12) . .
N4 Cu1 O7 C4 -78.7(13) . .
O9 C8 O8 Ni4 -15.7(16) . 4_666
C7 C8 O8 Ni4 160.7(7) . 4_666
O8 C8 O9 Cr1 24.9(16) . .
C7 C8 O9 Cr1 -151.7(7) . .
F8 Cr1 O9 C8 8.8(9) 4_666 .
O39 Cr1 O9 C8 -85.7(9) 4_666 .
O19 Cr1 O9 C8 133(8) . .
F1 Cr1 O9 C8 95.5(9) . .
O21 Cr1 O9 C8 -172.7(9) . .
O11 C9 O10 Cr3 18(2) . .
C10 C9 O10 Cr3 178.0(7) . .
F3 Cr3 O10 C9 98.3(11) . .
F2 Cr3 O10 C9 8.5(11) . .
O16 Cr3 O10 C9 -169.3(11) . .
O12 Cr3 O10 C9 -82.9(11) . .
O14 Cr3 O10 C9 7E1(2) . .
O10 C9 O11 Cr2 -7(2) . .
C10 C9 O11 Cr2 -169.4(8) . .
F2 Cr2 O11 C9 -24.8(12) . .
F1 Cr2 O11 C9 -112.9(12) . .
O13 Cr2 O11 C9 68.8(12) . .
O20 Cr2 O11 C9 155.5(12) . .
O18 Cr2 O11 C9 -141(12) . .
O13 C14 O12 Cr3 19(2) . .
C15 C14 O12 Cr3 -155.5(8) . .
O10 Cr3 O12 C14 50.2(13) . .
F3 Cr3 O12 C14 -166(9) . .
F2 Cr3 O12 C14 -40.6(13) . .
O16 Cr3 O12 C14 138.9(13) . .
O14 Cr3 O12 C14 -129.4(13) . .
O12 C14 O13 Cr2 6(3) . .
C15 C14 O13 Cr2 -180.0(10) . .
F2 Cr2 O13 C14 3.6(17) . .
F1 Cr2 O13 C14 -116(6) . .
O20 Cr2 O13 C14 -176.9(17) . .
O11 Cr2 O13 C14 -87.1(16) . .
O18 Cr2 O13 C14 93.9(16) . .
O15 C19 O14 Cr3 -7(2) . .
C20 C19 O14 Cr3 170.1(7) . .
O10 Cr3 O14 C19 6E1(2) . .
F3 Cr3 O14 C19 35.3(12) . .
F2 Cr3 O14 C19 125.1(12) . .
O16 Cr3 O14 C19 -57.1(12) . .
O12 Cr3 O14 C19 -143.5(12) . .
O14 C19 O15 Cr8 -14(2) . 4_666
C20 C19 O15 Cr8 169.5(7) . 4_666
O17 C24 O16 Cr3 -23(2) . .
C25 C24 O16 Cr3 163.0(8) . .
O10 Cr3 O16 C24 -87.0(12) . .
F3 Cr3 O16 C24 1.3(12) . .
F2 Cr3 O16 C24 -166(9) . .
O12 Cr3 O16 C24 179.7(13) . .
O14 Cr3 O16 C24 92.1(13) . .
O16 C24 O17 Cr8 2(2) . 4_666
C25 C24 O17 Cr8 175.4(7) . 4_666
O19 C29 O18 Cr2 -1.8(19) . .
C30 C29 O18 Cr2 -176.4(8) . .
F2 Cr2 O18 C29 -112.2(12) . .
F1 Cr2 O18 C29 -24.0(12) . .
O13 Cr2 O18 C29 154.1(12) . .
O20 Cr2 O18 C29 67.5(13) . .
O11 Cr2 O18 C29 4(13) . .
O18 C29 O19 Cr1 7.0(19) . .
C30 C29 O19 Cr1 -178.7(7) . .
F8 Cr1 O19 C29 102.8(11) 4_666 .
O39 Cr1 O19 C29 -162.8(12) 4_666 .
F1 Cr1 O19 C29 16.1(11) . .
O9 Cr1 O19 C29 -21(8) . .
O21 Cr1 O19 C29 -75.6(12) . .
O21 C34 O20 Cr2 7(3) . .
C35 C34 O20 Cr2 -158.3(12) . .
F2 Cr2 O20 C34 -5E1(5) . .
F1 Cr2 O20 C34 12.9(18) . .
O13 Cr2 O20 C34 -170.3(18) . .
O11 Cr2 O20 C34 101.7(18) . .
O18 Cr2 O20 C34 -76.3(18) . .
O20 C34 O21 Cr1 1(2) . .
C35 C34 O21 Cr1 167.2(7) . .
F8 Cr1 O21 C34 -50(10) 4_666 .
O39 Cr1 O21 C34 154.1(12) 4_666 .
O19 Cr1 O21 C34 66.7(11) . .
F1 Cr1 O21 C34 -24.1(11) . .
O9 Cr1 O21 C34 -111.4(11) . .
O35 C44 O22 Ni4 23.9(14) . .
C43 C44 O22 Ni4 -155.8(6) . .
O38 Ni4 O22 C44 -173.0(8) . .
O37 Ni4 O22 C44 -81.7(8) . .
O8 Ni4 O22 C44 42(2) 4_565 .
F4 Ni4 O22 C44 10.2(8) . .
F8 Ni4 O22 C44 95.4(8) . .
O24 C45 O23 Cr8 -8(2) . .
C46 C45 O23 Cr8 164.1(7) . .
F3 Cr8 O23 C45 114.3(11) 4_565 .
O25 Cr8 O23 C45 -66.7(11) . .
F7 Cr8 O23 C45 25.9(11) . .
O17 Cr8 O23 C45 -154.1(11) 4_565 .
O15 Cr8 O23 C45 -47(16) 4_565 .
O23 C45 O24 Cr7 6(2) . .
C46 C45 O24 Cr7 -166.3(7) . .
O26 Cr7 O24 C45 70.7(12) . .
F6 Cr7 O24 C45 -113.0(11) . .
F7 Cr7 O24 C45 -23.4(11) . .
O29 Cr7 O24 C45 118(6) . .
O27 Cr7 O24 C45 157.3(12) . .
O26 C50 O25 Cr8 -21(2) . .
C51 C50 O25 Cr8 -180.0(9) . .
F3 Cr8 O25 C50 -151(15) 4_565 .
F7 Cr8 O25 C50 -13.1(14) . .
O17 Cr8 O25 C50 165.7(14) 4_565 .
O23 Cr8 O25 C50 77.5(14) . .
O15 Cr8 O25 C50 -102.1(14) 4_565 .
O25 C50 O26 Cr7 31(2) . .
C51 C50 O26 Cr7 -167.9(10) . .
F6 Cr7 O26 C50 -134(4) . .
F7 Cr7 O26 C50 -0.9(15) . .
O29 Cr7 O26 C50 89.8(15) . .
O24 Cr7 O26 C50 -92.9(15) . .
O27 Cr7 O26 C50 179.7(15) . .
O28 C55 O27 Cr7 -15(2) . .
C56 C55 O27 Cr7 169.8(9) . .
O26 Cr7 O27 C55 -146.2(15) . .
F6 Cr7 O27 C55 37.9(14) . .
F7 Cr7 O27 C55 8E1(3) . .
O29 Cr7 O27 C55 -54.2(15) . .
O24 Cr7 O27 C55 128.2(15) . .
O27 C55 O28 Cr6 -5(2) . .
C56 C55 O28 Cr6 169.4(9) . .
F5 Cr6 O28 C55 -162(8) . .
O31 Cr6 O28 C55 -96.4(15) . .
F6 Cr6 O28 C55 -7.0(15) . .
O33 Cr6 O28 C55 170.1(15) . .
O30 Cr6 O28 C55 83.4(15) . .
O30 C60 O29 Cr7 -12(2) . .
C61 C60 O29 Cr7 179.7(9) . .
O26 Cr7 O29 C60 169.9(14) . .
F6 Cr7 O29 C60 -6.2(14) . .
F7 Cr7 O29 C60 -95.8(14) . .
O24 Cr7 O29 C60 123(6) . .
O27 Cr7 O29 C60 83.6(14) . .
O29 C60 O30 Cr6 -7.1(19) . .
C61 C60 O30 Cr6 161.4(7) . .
O28 Cr6 O30 C60 -58.9(11) . .
F5 Cr6 O30 C60 123.0(11) . .
O31 Cr6 O30 C60 -53(11) . .
F6 Cr6 O30 C60 34.5(11) . .
O33 Cr6 O30 C60 -145.1(11) . .
O32 C65 O31 Cr6 15.7(18) . .
C66 C65 O31 Cr6 -173.2(7) . .
O28 Cr6 O31 C65 -171.4(12) . .
F5 Cr6 O31 C65 6.7(11) . .
F6 Cr6 O31 C65 95.1(11) . .
O33 Cr6 O31 C65 -85.3(11) . .
O30 Cr6 O31 C65 -18E1(10) . .
O31 C65 O32 Cr5 -0.5(16) . .
C66 C65 O32 Cr5 -172.3(6) . .
F4 Cr5 O32 C65 -116.0(9) . .
O36 Cr5 O32 C65 149.1(9) . .
O34 Cr5 O32 C65 63.7(9) . .
O35 Cr5 O32 C65 -17(4) . .
F5 Cr5 O32 C65 -28.0(9) . .
O34 C70 O33 Cr6 3.6(18) . .
C71 C70 O33 Cr6 -178.4(7) . .
O28 Cr6 O33 C70 148.7(11) . .
F5 Cr6 O33 C70 -30.3(10) . .
O31 Cr6 O33 C70 61.1(10) . .
F6 Cr6 O33 C70 -128(6) . .
O30 Cr6 O33 C70 -120.8(10) . .
O33 C70 O34 Cr5 13.3(18) . .
C71 C70 O34 Cr5 -164.5(6) . .
F4 Cr5 O34 C70 85(8) . .
O36 Cr5 O34 C70 -172.5(10) . .
O35 Cr5 O34 C70 91.1(10) . .
F5 Cr5 O34 C70 4.3(10) . .
O32 Cr5 O34 C70 -84.1(10) . .
O22 C44 O35 Cr5 -19.3(14) . .
C43 C44 O35 Cr5 160.5(6) . .
F4 Cr5 O35 C44 -19.3(7) . .
O36 Cr5 O35 C44 75.7(7) . .
O34 Cr5 O35 C44 160.9(7) . .
F5 Cr5 O35 C44 -107.2(7) . .
O32 Cr5 O35 C44 -119(3) . .
O37 C75 O36 Cr5 12.1(16) . .
C76 C75 O36 Cr5 -163.9(6) . .
F4 Cr5 O36 C75 12.0(9) . .
O34 Cr5 O36 C75 -166.1(9) . .
O35 Cr5 O36 C75 -79.1(9) . .
F5 Cr5 O36 C75 145(3) . .
O32 Cr5 O36 C75 102.1(9) . .
O36 C75 O37 Ni4 -6.3(15) . .
C76 C75 O37 Ni4 169.6(5) . .
O38 Ni4 O37 C75 158.5(8) . .
O8 Ni4 O37 C75 -104.2(8) 4_565 .
F4 Ni4 O37 C75 -18.7(8) . .
O22 Ni4 O37 C75 69.4(8) . .
F8 Ni4 O37 C75 -57(4) . .
O39 C80 O38 Ni4 -16.1(17) . .
C81 C80 O38 Ni4 167.3(6) . .
O37 Ni4 O38 C80 166.4(9) . .
O8 Ni4 O38 C80 77.6(10) 4_565 .
F4 Ni4 O38 C80 -52(4) . .
O22 Ni4 O38 C80 -97.8(10) . .
F8 Ni4 O38 C80 -11.5(9) . .
O38 C80 O39 Cr1 14.5(18) . 4_565
C81 C80 O39 Cr1 -168.5(7) . 4_565
